data_4311549
loop_
_publ_author_name
'Takanori Nishioka'
'Hiroaki Kitayama'
'Brian K. Breedlove'
'Kimie Shiomi'
'Isamu Kinoshita'
'Kiyoshi Isobe'

_publ_section_title
;
 Novel Nucleophilic Reactivity of Disulfido Ligands Coordinated Parallel
 to M-M (M = Rh, Ir) Bonds
;
_journal_name_full 'Inorganic Chemistry'
_journal_page_first 5688
_journal_page_last 5697
_journal_paper_doi 10.1021/ic049855t
_journal_volume 43
_journal_year 2004
_chemical_formula_moiety 'C102 H120 B2 Cl4 S2 Rh4 '
_chemical_formula_sum 'C102 H120 B2 Cl4 Rh4 S2'
_chemical_formula_weight 1985.24
_space_group_IT_number 2
_symmetry_cell_setting triclinic
_symmetry_Int_Tables_number 2
_symmetry_space_group_name_Hall '-P 1'
_symmetry_space_group_name_H-M 'P -1'
_cell_angle_alpha 79.146(9)
_cell_angle_beta 83.98(1)
_cell_angle_gamma 87.84(1)
_cell_formula_units_Z 1
_cell_length_a 11.5491(8)
_cell_length_b 12.315(1)
_cell_length_c 17.291(1)
_cell_measurement_reflns_used 4992
_cell_measurement_temperature 293.2
_cell_measurement_theta_max 27.5
_cell_measurement_theta_min 3.1
_cell_volume 2401.5(3)
_computing_cell_refinement CRYSTALCLEAR
_computing_data_collection CRYSTALCLEAR
_computing_data_reduction 'teXsan Ver. 1.11'
_computing_publication_material 'teXsan Ver. 1.11'
_computing_structure_refinement SHELXL97
_computing_structure_solution SIR92
_diffrn_detector_area_resol_mean 14.63
_diffrn_measurement_device_type 'Rigaku/MSC Mercury CCD'
_diffrn_measurement_method \w
_diffrn_radiation_type 'Mo K\a'
_diffrn_radiation_wavelength 0.7107
_diffrn_reflns_av_R_equivalents 0.040
_diffrn_reflns_limit_h_max 14
_diffrn_reflns_limit_h_min 0
_diffrn_reflns_limit_k_max 15
_diffrn_reflns_limit_k_min -15
_diffrn_reflns_limit_l_max 22
_diffrn_reflns_limit_l_min -22
_diffrn_reflns_number 19067
_diffrn_reflns_theta_max 27.48
_exptl_absorpt_coefficient_mu 0.873
_exptl_absorpt_correction_T_max 0.962
_exptl_absorpt_correction_T_min 0.863
_exptl_absorpt_correction_type integration
_exptl_absorpt_process_details Coppens_numerical
_exptl_crystal_colour Colorless
_exptl_crystal_density_diffrn 1.373
_exptl_crystal_density_method 'not measured'
_exptl_crystal_description Prism
_exptl_crystal_size_max 0.200
_exptl_crystal_size_mid 0.200
_exptl_crystal_size_min 0.200
_refine_diff_density_max 1.57
_refine_diff_density_min -1.09
_refine_ls_extinction_coef 0.0000
_refine_ls_extinction_expression Fc^*^=kFc[1+0.001xFc^2^\l^3^/sin(2\q)]^-1/4^
_refine_ls_extinction_method SHELXL
_refine_ls_goodness_of_fit_ref 1.074
_refine_ls_hydrogen_treatment noref
_refine_ls_number_parameters 531
_refine_ls_number_reflns 10536
_refine_ls_R_factor_gt 0.0810
_refine_ls_shift/su_max 0.0000
_refine_ls_structure_factor_coef Fsqd
_refine_ls_weighting_details 'w = 1/[\s^2^(Fo^2^) + (0.0610P)^2^+8.3532P] where P=(Fo^2^+2Fc^2^)/3'
_refine_ls_weighting_scheme calc
_refine_ls_wR_factor_ref 0.1941
_reflns_number_gt 6499
_reflns_number_total 10536
_reflns_threshold_expression >2.0sigma(I)
_cod_data_source_file ic049855tsi20040204_025808_08.cif
_cod_data_source_block 9-[{(RhCp*)2(CH2)2}2SCH2(C6H4)CH2S](BPh4)2
_cod_original_cell_volume 2401.6(3)
_cod_original_sg_symbol_H-M 'P -1 '
_cod_original_formula_sum 'C102 H120 B2 Cl4 S2 Rh4 '
_cod_database_code 4311549

loop_
_symmetry_equiv_pos_as_xyz
x,y,z
-x,-y,-z

loop_
_atom_site_label
_atom_site_type_symbol
_atom_site_fract_x
_atom_site_fract_y
_atom_site_fract_z
_atom_site_U_iso_or_equiv
_atom_site_adp_type
_atom_site_occupancy
_atom_site_calc_flag
_atom_site_refinement_flags
_atom_site_disorder_assembly
_atom_site_disorder_group
Rh(1) Rh 0.14818(5) 0.30738(5) 0.32419(3) 0.0485(2) Uani 1.00 d . . .
Rh(2) Rh 0.23832(5) 0.25989(5) 0.19303(3) 0.0507(2) Uani 1.00 d . . .
Cl(1) Cl -0.1846(4) 0.1042(4) 0.2714(4) 0.188(2) Uani 1.00 d . . .
Cl(2) Cl -0.1866(5) 0.1076(5) 0.1040(4) 0.221(3) Uani 1.00 d . . .
S(1) S 0.0381(2) 0.3203(2) 0.2133(1) 0.0434(5) Uani 0.75 d P . .
S(2) S 0.1554(10) 0.4537(8) 0.1969(5) 0.075(3) Uani 0.25 d P . .
C(1) C 0.1423(7) 0.2267(7) 0.4513(4) 0.053(2) Uani 1.00 d . . .
C(2) C 0.2318(6) 0.3061(7) 0.4343(4) 0.051(2) Uani 1.00 d . . .
C(3) C 0.1758(8) 0.4120(7) 0.4117(4) 0.061(2) Uani 1.00 d . . .
C(4) C 0.0538(7) 0.3956(6) 0.4111(4) 0.049(2) Uani 1.00 d . . .
C(5) C 0.0343(6) 0.2789(6) 0.4359(4) 0.045(2) Uani 1.00 d . . .
C(6) C 0.1601(9) 0.1054(8) 0.4847(6) 0.080(3) Uani 1.00 d . . .
C(7) C 0.3565(8) 0.282(1) 0.4432(6) 0.094(4) Uani 1.00 d . . .
C(8) C 0.234(1) 0.5228(10) 0.3958(7) 0.107(4) Uani 1.00 d . . .
C(9) C -0.0378(9) 0.4838(8) 0.3930(5) 0.078(3) Uani 1.00 d . . .
C(10) C -0.0822(8) 0.2273(9) 0.4508(6) 0.084(3) Uani 1.00 d . . .
C(11) C 0.4082(7) 0.1785(7) 0.1702(5) 0.058(2) Uani 1.00 d . . .
C(12) C 0.4057(7) 0.2790(7) 0.1153(5) 0.057(2) Uani 1.00 d . . .
C(13) C 0.3145(7) 0.2784(7) 0.0680(4) 0.056(2) Uani 1.00 d . . .
C(14) C 0.2600(8) 0.1755(9) 0.0922(5) 0.069(3) Uani 1.00 d . . .
C(15) C 0.3205(9) 0.1110(7) 0.1532(5) 0.073(3) Uani 1.00 d . . .
C(16) C 0.495(1) 0.144(1) 0.2283(7) 0.121(5) Uani 1.00 d . . .
C(17) C 0.4930(10) 0.3690(10) 0.1056(6) 0.096(3) Uani 1.00 d . . .
C(18) C 0.2864(9) 0.3660(9) 0.0003(5) 0.086(3) Uani 1.00 d . . .
C(19) C 0.162(1) 0.137(1) 0.0531(7) 0.125(5) Uani 1.00 d . . .
C(20) C 0.299(1) -0.0091(9) 0.1918(9) 0.143(6) Uani 1.00 d . . .
C(21) C 0.2620(9) 0.3894(8) 0.2406(6) 0.049(2) Uani 0.75 d P . .
C(22) C 0.1569(9) 0.1514(8) 0.2916(5) 0.045(2) Uani 0.75 d P . .
C(23) C 0.335(3) 0.364(2) 0.262(2) 0.04751(9) Uiso 0.25 d P . .
C(24) C 0.115(3) 0.231(3) 0.257(2) 0.0744(1) Uiso 0.25 d P . .
C(25) C 0.0099(8) 0.4668(7) 0.1718(4) 0.066(2) Uani 1.00 d . . .
C(26) C 0.0055(7) 0.4837(7) 0.0820(4) 0.057(2) Uani 1.00 d . . .
C(27) C 0.0664(8) 0.5644(7) 0.0325(5) 0.062(2) Uani 1.00 d . . .
C(28) C 0.0640(8) 0.5832(7) -0.0498(5) 0.064(2) Uani 1.00 d . . .
C(29) C -0.2150(7) -0.2560(6) 0.2582(5) 0.055(2) Uani 1.00 d . . .
C(30) C -0.1540(8) -0.2442(7) 0.3221(6) 0.070(2) Uani 1.00 d . . .
C(31) C -0.0365(9) -0.2262(8) 0.3159(8) 0.092(3) Uani 1.00 d . . .
C(32) C 0.0275(9) -0.2184(9) 0.245(1) 0.100(4) Uani 1.00 d . . .
C(33) C -0.025(1) -0.2307(9) 0.1789(8) 0.096(4) Uani 1.00 d . . .
C(34) C -0.1463(8) -0.2505(7) 0.1867(6) 0.070(2) Uani 1.00 d . . .
C(35) C -0.4312(7) -0.2180(6) 0.3311(4) 0.053(2) Uani 1.00 d . . .
C(36) C -0.3958(8) -0.1218(7) 0.3514(5) 0.067(2) Uani 1.00 d . . .
C(37) C -0.470(1) -0.0631(8) 0.3997(6) 0.091(4) Uani 1.00 d . . .
C(38) C -0.578(1) -0.098(1) 0.4274(6) 0.108(5) Uani 1.00 d . . .
C(39) C -0.6166(10) -0.192(1) 0.4084(6) 0.098(4) Uani 1.00 d . . .
C(40) C -0.5423(8) -0.2493(8) 0.3602(6) 0.077(3) Uani 1.00 d . . .
C(41) C -0.3534(6) -0.4211(6) 0.3038(4) 0.045(2) Uani 1.00 d . . .
C(42) C -0.3810(7) -0.4714(7) 0.3832(5) 0.058(2) Uani 1.00 d . . .
C(43) C -0.3750(7) -0.5848(7) 0.4092(5) 0.066(2) Uani 1.00 d . . .
C(44) C -0.3388(8) -0.6516(7) 0.3558(7) 0.071(3) Uani 1.00 d . . .
C(45) C -0.3103(8) -0.6078(7) 0.2790(6) 0.070(2) Uani 1.00 d . . .
C(46) C -0.3165(7) -0.4941(7) 0.2532(5) 0.059(2) Uani 1.00 d . . .
C(47) C -0.4182(7) -0.2567(6) 0.1901(4) 0.055(2) Uani 1.00 d . . .
C(48) C -0.3953(8) -0.1588(7) 0.1340(5) 0.071(3) Uani 1.00 d . . .
C(49) C -0.457(1) -0.1293(10) 0.0692(6) 0.093(4) Uani 1.00 d . . .
C(50) C -0.544(1) -0.192(1) 0.0560(7) 0.100(4) Uani 1.00 d . . .
C(51) C -0.5718(9) -0.286(1) 0.1084(7) 0.090(3) Uani 1.00 d . . .
C(52) C -0.5081(8) -0.3191(8) 0.1736(5) 0.067(2) Uani 1.00 d . . .
C(53) C -0.134(2) 0.046(1) 0.194(1) 0.169(7) Uani 1.00 d . . .
B(1) B -0.3533(8) -0.2874(7) 0.2709(5) 0.050(2) Uani 1.00 d . . .
H(1) H 0.0882 0.0659 0.4907 0.0949 Uiso 1.00 calc . . .
H(2) H 0.2145 0.0703 0.4498 0.0949 Uiso 1.00 calc . . .
H(3) H 0.1898 0.0941 0.5350 0.0949 Uiso 1.00 calc . . .
H(4) H 0.3692 0.2520 0.4959 0.1069 Uiso 1.00 calc . . .
H(5) H 0.3880 0.2328 0.4093 0.1069 Uiso 1.00 calc . . .
H(6) H 0.4001 0.3504 0.4272 0.1069 Uiso 1.00 calc . . .
H(7) H 0.3183 0.5149 0.3984 0.1195 Uiso 1.00 calc . . .
H(8) H 0.2246 0.5646 0.3430 0.1195 Uiso 1.00 calc . . .
H(9) H 0.2058 0.5691 0.4326 0.1195 Uiso 1.00 calc . . .
H(10) H -0.0050 0.5559 0.3776 0.0915 Uiso 1.00 calc . . .
H(11) H -0.0786 0.4716 0.3485 0.0915 Uiso 1.00 calc . . .
H(12) H -0.0956 0.4848 0.4365 0.0915 Uiso 1.00 calc . . .
H(13) H -0.1291 0.2540 0.4920 0.1032 Uiso 1.00 calc . . .
H(14) H -0.1228 0.2419 0.4040 0.1032 Uiso 1.00 calc . . .
H(15) H -0.0741 0.1481 0.4659 0.1032 Uiso 1.00 calc . . .
H(16) H 0.4781 0.0719 0.2592 0.1310 Uiso 1.00 calc . . .
H(17) H 0.5728 0.1410 0.2028 0.1310 Uiso 1.00 calc . . .
H(18) H 0.4949 0.1945 0.2646 0.1310 Uiso 1.00 calc . . .
H(19) H 0.5489 0.3542 0.1438 0.1137 Uiso 1.00 calc . . .
H(20) H 0.5364 0.3812 0.0537 0.1137 Uiso 1.00 calc . . .
H(21) H 0.4556 0.4397 0.1113 0.1137 Uiso 1.00 calc . . .
H(22) H 0.2705 0.4366 0.0166 0.1003 Uiso 1.00 calc . . .
H(23) H 0.3510 0.3776 -0.0409 0.1003 Uiso 1.00 calc . . .
H(24) H 0.2203 0.3482 -0.0232 0.1003 Uiso 1.00 calc . . .
H(25) H 0.0945 0.1857 0.0546 0.1486 Uiso 1.00 calc . . .
H(26) H 0.1843 0.1330 -0.0013 0.1486 Uiso 1.00 calc . . .
H(27) H 0.1360 0.0640 0.0794 0.1486 Uiso 1.00 calc . . .
H(28) H 0.2193 -0.0191 0.2165 0.1619 Uiso 1.00 calc . . .
H(29) H 0.3096 -0.0574 0.1538 0.1619 Uiso 1.00 calc . . .
H(30) H 0.3493 -0.0343 0.2320 0.1619 Uiso 1.00 calc . . .
H(31) H 0.1158 0.6123 0.0550 0.0749 Uiso 1.00 calc . . .
H(32) H 0.1097 0.6433 -0.0841 0.0777 Uiso 1.00 calc . . .
H(34) H -0.1976 -0.2501 0.3748 0.0826 Uiso 1.00 calc . . .
H(35) H 0.0038 -0.2185 0.3620 0.1107 Uiso 1.00 calc . . .
H(36) H 0.1118 -0.2036 0.2380 0.1190 Uiso 1.00 calc . . .
H(37) H 0.0202 -0.2273 0.1261 0.1140 Uiso 1.00 calc . . .
H(38) H -0.1848 -0.2597 0.1390 0.0880 Uiso 1.00 calc . . .
H(39) H -0.3169 -0.0948 0.3309 0.0821 Uiso 1.00 calc . . .
H(40) H -0.4394 0.0066 0.4123 0.1111 Uiso 1.00 calc . . .
H(41) H -0.6271 -0.0578 0.4610 0.1274 Uiso 1.00 calc . . .
H(42) H -0.6963 -0.2144 0.4269 0.1150 Uiso 1.00 calc . . .
H(43) H -0.5724 -0.3170 0.3459 0.0967 Uiso 1.00 calc . . .
H(44) H -0.4066 -0.4245 0.4223 0.0659 Uiso 1.00 calc . . .
H(45) H -0.3964 -0.6150 0.4648 0.0773 Uiso 1.00 calc . . .
H(46) H -0.3331 -0.7319 0.3738 0.0864 Uiso 1.00 calc . . .
H(47) H -0.2848 -0.6561 0.2403 0.0836 Uiso 1.00 calc . . .
H(48) H -0.2950 -0.4637 0.1975 0.0696 Uiso 1.00 calc . . .
H(49) H -0.3340 -0.1105 0.1425 0.0867 Uiso 1.00 calc . . .
H(50) H -0.4400 -0.0611 0.0309 0.1073 Uiso 1.00 calc . . .
H(51) H -0.5871 -0.1726 0.0102 0.1193 Uiso 1.00 calc . . .
H(52) H -0.6365 -0.3338 0.1022 0.1086 Uiso 1.00 calc . . .
H(53) H -0.5290 -0.3889 0.2101 0.0784 Uiso 1.00 calc . . .
H(54) H -0.0433 0.0502 0.1869 0.2111 Uiso 1.00 calc . . .
H(55) H -0.1432 -0.0344 0.2052 0.2111 Uiso 1.00 calc . . .

loop_
_atom_site_aniso_label
_atom_site_aniso_U_11
_atom_site_aniso_U_22
_atom_site_aniso_U_33
_atom_site_aniso_U_12
_atom_site_aniso_U_13
_atom_site_aniso_U_23
Rh(1) 0.0510(4) 0.0647(4) 0.0300(3) 0.0186(3) -0.0071(2) -0.0115(3)
Rh(2) 0.0566(4) 0.0639(4) 0.0316(3) 0.0167(3) -0.0040(3) -0.0126(3)
Cl(1) 0.135(3) 0.115(3) 0.335(7) -0.026(3) -0.008(4) -0.096(4)
Cl(2) 0.193(5) 0.151(4) 0.309(8) -0.052(4) -0.054(5) 0.013(5)
S(1) 0.044(1) 0.055(1) 0.030(1) 0.009(1) -0.0084(9) -0.0061(10)
S(2) 0.103(7) 0.074(6) 0.047(5) 0.013(5) -0.007(5) -0.012(4)
C(1) 0.053(4) 0.071(5) 0.033(4) 0.012(4) -0.004(3) -0.007(3)
C(2) 0.039(4) 0.090(6) 0.025(3) -0.009(4) -0.012(3) -0.010(3)
C(3) 0.073(6) 0.072(6) 0.042(4) -0.014(5) -0.005(4) -0.022(4)
C(4) 0.059(5) 0.055(5) 0.034(3) 0.010(4) 0.002(3) -0.016(3)
C(5) 0.038(4) 0.057(5) 0.035(3) -0.002(3) 0.005(3) -0.003(3)
C(6) 0.095(7) 0.065(6) 0.073(6) 0.018(5) -0.018(5) 0.001(5)
C(7) 0.043(5) 0.16(1) 0.068(6) -0.001(6) -0.011(4) 0.001(6)
C(8) 0.14(1) 0.095(8) 0.096(8) -0.057(8) -0.008(7) -0.025(7)
C(9) 0.097(7) 0.074(6) 0.061(5) 0.040(5) 0.001(5) -0.018(5)
C(10) 0.055(5) 0.096(8) 0.091(7) -0.011(5) -0.002(5) 0.005(6)
C(11) 0.067(5) 0.055(5) 0.047(4) 0.019(4) 0.001(4) -0.003(4)
C(12) 0.053(5) 0.062(5) 0.054(5) 0.004(4) 0.012(4) -0.014(4)
C(13) 0.059(5) 0.072(6) 0.032(4) 0.005(4) 0.005(3) -0.004(4)
C(14) 0.066(5) 0.110(8) 0.042(4) -0.004(5) 0.006(4) -0.045(5)
C(15) 0.101(7) 0.054(5) 0.056(5) 0.007(5) 0.038(5) -0.015(4)
C(16) 0.098(8) 0.17(1) 0.084(8) 0.065(8) -0.028(6) 0.009(8)
C(17) 0.091(8) 0.109(9) 0.086(7) -0.032(7) 0.014(6) -0.018(6)
C(18) 0.095(7) 0.111(8) 0.047(5) 0.039(6) 0.002(5) -0.012(5)
C(19) 0.097(9) 0.21(1) 0.094(9) -0.050(9) 0.013(7) -0.084(9)
C(20) 0.22(2) 0.043(6) 0.14(1) -0.008(8) 0.08(1) 0.001(6)
C(21) 0.050(6) 0.051(6) 0.041(5) -0.001(5) 0.011(4) -0.006(4)
C(22) 0.067(6) 0.043(5) 0.022(4) 0.000(5) 0.012(4) -0.007(4)
C(25) 0.088(6) 0.073(6) 0.035(4) 0.032(5) -0.018(4) -0.007(4)
C(26) 0.068(5) 0.062(5) 0.041(4) 0.029(4) -0.020(4) -0.007(4)
C(27) 0.074(6) 0.058(5) 0.057(5) 0.005(4) -0.026(4) -0.005(4)
C(28) 0.076(6) 0.064(5) 0.049(5) 0.013(4) -0.020(4) 0.003(4)
C(29) 0.065(5) 0.036(4) 0.064(5) 0.003(4) -0.003(4) -0.011(4)
C(30) 0.069(6) 0.054(5) 0.083(6) 0.001(4) -0.009(5) -0.004(5)
C(31) 0.063(7) 0.067(7) 0.15(1) -0.001(5) -0.028(7) -0.013(7)
C(32) 0.061(7) 0.064(7) 0.18(1) -0.003(5) -0.010(8) -0.031(8)
C(33) 0.088(8) 0.068(7) 0.124(10) -0.012(6) 0.043(7) -0.025(7)
C(34) 0.065(6) 0.058(5) 0.086(7) 0.002(4) 0.012(5) -0.021(5)
C(35) 0.074(5) 0.043(4) 0.038(4) 0.008(4) 0.003(4) -0.004(3)
C(36) 0.099(7) 0.055(5) 0.048(5) 0.021(5) -0.016(4) -0.015(4)
C(37) 0.16(1) 0.064(6) 0.053(6) 0.048(7) -0.030(7) -0.023(5)
C(38) 0.15(1) 0.096(9) 0.065(7) 0.075(9) 0.010(7) -0.007(6)
C(39) 0.095(8) 0.104(9) 0.078(7) 0.032(7) 0.033(6) -0.002(6)
C(40) 0.079(6) 0.065(6) 0.076(6) 0.008(5) 0.031(5) -0.006(5)
C(41) 0.050(4) 0.037(4) 0.047(4) -0.005(3) -0.003(3) -0.005(3)
C(42) 0.057(5) 0.055(5) 0.059(5) 0.000(4) -0.003(4) -0.002(4)
C(43) 0.049(5) 0.064(6) 0.072(6) -0.011(4) -0.006(4) 0.020(5)
C(44) 0.054(5) 0.043(5) 0.114(8) -0.003(4) -0.023(5) -0.001(5)
C(45) 0.071(6) 0.048(5) 0.098(7) 0.005(4) -0.020(5) -0.028(5)
C(46) 0.072(5) 0.048(5) 0.059(5) 0.006(4) -0.003(4) -0.018(4)
C(47) 0.062(5) 0.048(4) 0.049(4) 0.011(4) 0.009(4) -0.009(3)
C(48) 0.085(6) 0.062(5) 0.054(5) 0.017(5) 0.009(4) 0.005(4)
C(49) 0.118(10) 0.088(8) 0.060(6) 0.038(7) 0.000(6) 0.010(5)
C(50) 0.114(10) 0.12(1) 0.065(7) 0.058(8) -0.023(7) -0.018(7)
C(51) 0.071(6) 0.115(9) 0.095(8) 0.017(6) -0.031(6) -0.034(7)
C(52) 0.073(6) 0.071(6) 0.060(5) 0.011(5) -0.012(4) -0.021(4)
C(53) 0.21(2) 0.12(1) 0.17(2) 0.07(1) -0.01(1) -0.02(1)
B(1) 0.061(5) 0.041(5) 0.047(5) 0.002(4) -0.002(4) -0.007(4)

loop_
_atom_type_symbol
_atom_type_description
_atom_type_scat_dispersion_real
_atom_type_scat_dispersion_imag
_atom_type_scat_source
C C 0.003 0.002
;International Tables for Crystallography
(1992, Vol. C, Tables 4.2.6.8 and 6.1.1.4)
;
H H 0.000 0.000
;International Tables for Crystallography
(1992, Vol. C, Table 6.1.1.4)
;
B B 0.001 0.001
;International Tables for Crystallography
(1992, Vol. C, Tables 4.2.6.8 and 6.1.1.4)
;
Cl Cl 0.148 0.159
;International Tables for Crystallography
(1992, Vol. C, Tables 4.2.6.8 and 6.1.1.4)
;
Rh Rh -1.118 0.919
;International Tables for Crystallography
(1992, Vol. C, Tables 4.2.6.8 and 6.1.1.4)
;
S S 0.125 0.123
;International Tables for Crystallography
(1992, Vol. C, Tables 4.2.6.8 and 6.1.1.4)
;

loop_
_geom_angle_atom_site_label_1
_geom_angle_atom_site_label_2
_geom_angle_atom_site_label_3
_geom_angle
_geom_angle_site_symmetry_1
_geom_angle_site_symmetry_2
_geom_angle_site_symmetry_3
_geom_angle_publ_flag
Rh(2) Rh(1) S(1) 58.33(6) . . . yes
Rh(2) Rh(1) S(2) 59.7(2) . . . yes
Rh(2) Rh(1) C(1) 135.6(2) . . . yes
Rh(2) Rh(1) C(2) 128.7(2) . . . yes
Rh(2) Rh(1) C(3) 141.6(2) . . . yes
Rh(2) Rh(1) C(4) 161.7(2) . . . yes
Rh(2) Rh(1) C(5) 154.5(2) . . . yes
Rh(2) Rh(1) C(21) 49.3(3) . . . yes
Rh(2) Rh(1) C(22) 53.0(2) . . . yes
Rh(2) Rh(1) C(23) 55.6(8) . . . yes
Rh(2) Rh(1) C(24) 41(1) . . . yes
S(1) Rh(1) S(2) 50.7(3) . . . yes
S(1) Rh(1) C(1) 140.3(2) . . . yes
S(1) Rh(1) C(2) 172.8(2) . . . yes
S(1) Rh(1) C(3) 136.6(2) . . . yes
S(1) Rh(1) C(4) 109.1(2) . . . yes
S(1) Rh(1) C(5) 111.1(2) . . . yes
S(1) Rh(1) C(21) 81.1(3) . . . yes
S(1) Rh(1) C(22) 72.9(3) . . . yes
S(1) Rh(1) C(23) 102.0(8) . . . yes
S(1) Rh(1) C(24) 39(1) . . . yes
S(2) Rh(1) C(1) 162.3(3) . . . yes
S(2) Rh(1) C(2) 129.6(3) . . . yes
S(2) Rh(1) C(3) 100.5(3) . . . yes
S(2) Rh(1) C(4) 102.2(3) . . . yes
S(2) Rh(1) C(5) 134.6(3) . . . yes
S(2) Rh(1) C(21) 39.1(4) . . . yes
S(2) Rh(1) C(22) 107.7(3) . . . yes
S(2) Rh(1) C(23) 62.9(7) . . . yes
S(2) Rh(1) C(24) 78(1) . . . yes
C(1) Rh(1) C(2) 37.2(3) . . . yes
C(1) Rh(1) C(3) 62.0(3) . . . yes
C(1) Rh(1) C(4) 62.7(3) . . . yes
C(1) Rh(1) C(5) 37.1(3) . . . yes
C(1) Rh(1) C(21) 138.2(4) . . . yes
C(1) Rh(1) C(22) 90.0(3) . . . yes
C(1) Rh(1) C(23) 115.5(8) . . . yes
C(1) Rh(1) C(24) 118(1) . . . yes
C(2) Rh(1) C(3) 37.8(3) . . . yes
C(2) Rh(1) C(4) 63.8(3) . . . yes
C(2) Rh(1) C(5) 63.2(3) . . . yes
C(2) Rh(1) C(21) 102.8(4) . . . yes
C(2) Rh(1) C(22) 111.9(3) . . . yes
C(2) Rh(1) C(23) 83.0(8) . . . yes
C(2) Rh(1) C(24) 145(1) . . . yes
C(3) Rh(1) C(4) 37.9(3) . . . yes
C(3) Rh(1) C(5) 63.1(3) . . . yes
C(3) Rh(1) C(21) 93.8(4) . . . yes
C(3) Rh(1) C(22) 149.3(3) . . . yes
C(3) Rh(1) C(23) 86.4(8) . . . yes
C(3) Rh(1) C(24) 175(1) . . . yes
C(4) Rh(1) C(5) 38.3(3) . . . yes
C(4) Rh(1) C(21) 119.2(4) . . . yes
C(4) Rh(1) C(22) 140.3(3) . . . yes
C(4) Rh(1) C(23) 121.2(8) . . . yes
C(4) Rh(1) C(24) 137(1) . . . yes
C(5) Rh(1) C(21) 156.1(4) . . . yes
C(5) Rh(1) C(22) 102.7(3) . . . yes
C(5) Rh(1) C(23) 145.5(8) . . . yes
C(5) Rh(1) C(24) 114(1) . . . yes
C(21) Rh(1) C(22) 100.5(4) . . . yes
C(21) Rh(1) C(23) 23.9(8) . . . yes
C(21) Rh(1) C(24) 88(1) . . . yes
C(22) Rh(1) C(23) 95.8(8) . . . yes
C(22) Rh(1) C(24) 33(1) . . . yes
C(23) Rh(1) C(24) 97(1) . . . yes
Rh(1) Rh(2) S(1) 57.36(6) . . . yes
Rh(1) Rh(2) S(2) 60.3(2) . . . yes
Rh(1) Rh(2) C(11) 127.2(2) . . . yes
Rh(1) Rh(2) C(12) 139.5(2) . . . yes
Rh(1) Rh(2) C(13) 161.2(2) . . . yes
Rh(1) Rh(2) C(14) 157.9(2) . . . yes
Rh(1) Rh(2) C(15) 136.0(2) . . . yes
Rh(1) Rh(2) C(21) 50.4(3) . . . yes
Rh(1) Rh(2) C(22) 52.3(3) . . . yes
Rh(1) Rh(2) C(23) 58.3(7) . . . yes
Rh(1) Rh(2) C(24) 41(1) . . . yes
S(1) Rh(2) S(2) 50.7(3) . . . yes
S(1) Rh(2) C(11) 170.0(2) . . . yes
S(1) Rh(2) C(12) 147.0(2) . . . yes
S(1) Rh(2) C(13) 116.0(2) . . . yes
S(1) Rh(2) C(14) 109.4(2) . . . yes
S(1) Rh(2) C(15) 132.6(3) . . . yes
S(1) Rh(2) C(21) 81.0(3) . . . yes
S(1) Rh(2) C(22) 72.1(3) . . . yes
S(1) Rh(2) C(23) 103.4(8) . . . yes
S(1) Rh(2) C(24) 38(1) . . . yes
S(2) Rh(2) C(11) 138.8(3) . . . yes
S(2) Rh(2) C(12) 107.1(3) . . . yes
S(2) Rh(2) C(13) 101.4(3) . . . yes
S(2) Rh(2) C(14) 127.7(3) . . . yes
S(2) Rh(2) C(15) 163.6(3) . . . yes
S(2) Rh(2) C(21) 39.4(4) . . . yes
S(2) Rh(2) C(22) 107.7(3) . . . yes
S(2) Rh(2) C(23) 64.1(8) . . . yes
S(2) Rh(2) C(24) 78(1) . . . yes
C(11) Rh(2) C(12) 37.2(3) . . . yes
C(11) Rh(2) C(13) 62.7(3) . . . yes
C(11) Rh(2) C(14) 63.1(3) . . . yes
C(11) Rh(2) C(15) 37.5(4) . . . yes
C(11) Rh(2) C(21) 108.8(4) . . . yes
C(11) Rh(2) C(22) 103.3(3) . . . yes
C(11) Rh(2) C(23) 85.8(8) . . . yes
C(11) Rh(2) C(24) 136(1) . . . yes
C(12) Rh(2) C(13) 36.7(3) . . . yes
C(12) Rh(2) C(14) 61.7(3) . . . yes
C(12) Rh(2) C(15) 61.5(3) . . . yes
C(12) Rh(2) C(21) 94.2(4) . . . yes
C(12) Rh(2) C(22) 140.5(3) . . . yes
C(12) Rh(2) C(23) 81.3(8) . . . yes
C(12) Rh(2) C(24) 173(1) . . . yes
C(13) Rh(2) C(14) 37.3(3) . . . yes
C(13) Rh(2) C(15) 62.3(3) . . . yes
C(13) Rh(2) C(21) 113.2(3) . . . yes
C(13) Rh(2) C(22) 145.7(3) . . . yes
C(13) Rh(2) C(23) 111.5(7) . . . yes
C(13) Rh(2) C(24) 145(1) . . . yes
C(14) Rh(2) C(15) 37.7(3) . . . yes
C(14) Rh(2) C(21) 150.4(4) . . . yes
C(14) Rh(2) C(22) 108.6(4) . . . yes
C(14) Rh(2) C(23) 142.8(8) . . . yes
C(14) Rh(2) C(24) 116(1) . . . yes
C(15) Rh(2) C(21) 145.9(4) . . . yes
C(15) Rh(2) C(22) 87.3(3) . . . yes
C(15) Rh(2) C(23) 121.7(8) . . . yes
C(15) Rh(2) C(24) 113(1) . . . yes
C(21) Rh(2) C(22) 100.9(4) . . . yes
C(21) Rh(2) C(23) 24.9(8) . . . yes
C(21) Rh(2) C(24) 89(1) . . . yes
C(22) Rh(2) C(23) 97.5(7) . . . yes
C(22) Rh(2) C(24) 33(1) . . . yes
C(23) Rh(2) C(24) 99(1) . . . yes
Rh(1) S(1) Rh(2) 64.31(6) . . . yes
Rh(1) S(1) S(2) 68.9(3) . . . yes
Rh(1) S(1) C(24) 45(1) . . . yes
Rh(1) S(1) C(25) 109.6(3) . . . yes
Rh(2) S(1) S(2) 67.9(3) . . . yes
Rh(2) S(1) C(24) 44(1) . . . yes
Rh(2) S(1) C(25) 114.7(3) . . . yes
S(2) S(1) C(24) 97(1) . . . yes
S(2) S(1) C(25) 52.5(4) . . . yes
C(24) S(1) C(25) 149(1) . . . yes
Rh(1) S(2) Rh(2) 60.0(2) . . . yes
Rh(1) S(2) S(1) 60.3(2) . . . yes
Rh(1) S(2) C(21) 51.2(4) . . . yes
Rh(1) S(2) C(25) 104.8(5) . . . yes
Rh(2) S(2) S(1) 61.4(3) . . . yes
Rh(2) S(2) C(21) 50.5(5) . . . yes
Rh(2) S(2) C(25) 111.4(6) . . . yes
S(1) S(2) C(21) 99.0(6) . . . yes
S(1) S(2) C(25) 55.5(4) . . . yes
C(21) S(2) C(25) 153.7(8) . . . yes
Rh(1) C(1) C(2) 71.0(4) . . . yes
Rh(1) C(1) C(5) 70.2(4) . . . yes
Rh(1) C(1) C(6) 127.5(6) . . . yes
C(2) C(1) C(5) 109.8(7) . . . yes
C(2) C(1) C(6) 124.8(7) . . . yes
C(5) C(1) C(6) 125.3(7) . . . yes
Rh(1) C(2) C(1) 71.8(4) . . . yes
Rh(1) C(2) C(3) 71.0(4) . . . yes
Rh(1) C(2) C(7) 124.7(6) . . . yes
C(1) C(2) C(3) 106.5(7) . . . yes
C(1) C(2) C(7) 125.1(8) . . . yes
C(3) C(2) C(7) 128.3(8) . . . yes
Rh(1) C(3) C(2) 71.2(5) . . . yes
Rh(1) C(3) C(4) 70.1(5) . . . yes
Rh(1) C(3) C(8) 127.3(6) . . . yes
C(2) C(3) C(4) 108.6(7) . . . yes
C(2) C(3) C(8) 126.0(8) . . . yes
C(4) C(3) C(8) 125.3(8) . . . yes
Rh(1) C(4) C(3) 72.0(5) . . . yes
Rh(1) C(4) C(5) 71.1(4) . . . yes
Rh(1) C(4) C(9) 125.0(5) . . . yes
C(3) C(4) C(5) 107.1(6) . . . yes
C(3) C(4) C(9) 126.6(7) . . . yes
C(5) C(4) C(9) 126.2(7) . . . yes
Rh(1) C(5) C(1) 72.7(4) . . . yes
Rh(1) C(5) C(4) 70.7(4) . . . yes
Rh(1) C(5) C(10) 127.3(6) . . . yes
C(1) C(5) C(4) 107.8(6) . . . yes
C(1) C(5) C(10) 127.2(7) . . . yes
C(4) C(5) C(10) 124.7(7) . . . yes
Rh(2) C(11) C(12) 72.5(5) . . . yes
Rh(2) C(11) C(15) 72.1(5) . . . yes
Rh(2) C(11) C(16) 126.3(7) . . . yes
C(12) C(11) C(15) 106.9(7) . . . yes
C(12) C(11) C(16) 126.7(9) . . . yes
C(15) C(11) C(16) 125.9(8) . . . yes
Rh(2) C(12) C(11) 70.4(4) . . . yes
Rh(2) C(12) C(13) 71.3(4) . . . yes
Rh(2) C(12) C(17) 128.0(7) . . . yes
C(11) C(12) C(13) 109.7(7) . . . yes
C(11) C(12) C(17) 124.8(8) . . . yes
C(13) C(12) C(17) 125.3(7) . . . yes
Rh(2) C(13) C(12) 72.0(4) . . . yes
Rh(2) C(13) C(14) 69.8(5) . . . yes
Rh(2) C(13) C(18) 127.2(6) . . . yes
C(12) C(13) C(14) 107.2(7) . . . yes
C(12) C(13) C(18) 126.6(8) . . . yes
C(14) C(13) C(18) 126.1(8) . . . yes
Rh(2) C(14) C(13) 72.9(5) . . . yes
Rh(2) C(14) C(15) 72.8(5) . . . yes
Rh(2) C(14) C(19) 125.1(7) . . . yes
C(13) C(14) C(15) 108.6(8) . . . yes
C(13) C(14) C(19) 124.7(8) . . . yes
C(15) C(14) C(19) 126.3(10) . . . yes
Rh(2) C(15) C(11) 70.4(5) . . . yes
Rh(2) C(15) C(14) 69.5(6) . . . yes
Rh(2) C(15) C(20) 126.7(8) . . . yes
C(11) C(15) C(14) 107.4(8) . . . yes
C(11) C(15) C(20) 125.8(10) . . . yes
C(14) C(15) C(20) 126(1) . . . yes
Rh(1) C(21) Rh(2) 80.3(4) . . . yes
Rh(1) C(21) S(2) 89.8(6) . . . yes
Rh(1) C(21) C(23) 100(1) . . . yes
Rh(2) C(21) S(2) 90.1(6) . . . yes
Rh(2) C(21) C(23) 97(2) . . . yes
S(2) C(21) C(23) 168(1) . . . yes
Rh(1) C(22) Rh(2) 74.7(3) . . . yes
Rh(1) C(22) C(24) 54(2) . . . yes
Rh(2) C(22) C(24) 53(1) . . . yes
Rh(1) C(23) Rh(2) 66.1(9) . . . yes
Rh(1) C(23) C(21) 55(1) . . . yes
Rh(2) C(23) C(21) 57(1) . . . yes
Rh(1) C(24) Rh(2) 96(2) . . . yes
Rh(1) C(24) S(1) 94(2) . . . yes
Rh(1) C(24) C(22) 91(2) . . . yes
Rh(2) C(24) S(1) 96(1) . . . yes
Rh(2) C(24) C(22) 92(2) . . . yes
S(1) C(24) C(22) 167(3) . . . yes
S(1) C(25) S(2) 72.1(5) . . . yes
S(1) C(25) C(26) 110.8(6) . . . yes
S(2) C(25) C(26) 111.4(6) . . . yes
C(25) C(26) C(27) 121.2(8) . . . yes
C(25) C(26) C(28) 120.3(7) . . 2_565 yes
C(27) C(26) C(28) 118.5(7) . . 2_565 yes
C(26) C(27) C(28) 122.9(9) . . . yes
C(26) C(28) C(27) 118.6(7) 2_565 . . yes
C(30) C(29) C(34) 114.6(8) . . . yes
C(30) C(29) B(1) 121.5(7) . . . yes
C(34) C(29) B(1) 123.6(8) . . . yes
C(29) C(30) C(31) 124.0(10) . . . yes
C(30) C(31) C(32) 120(1) . . . yes
C(31) C(32) C(33) 119(1) . . . yes
C(32) C(33) C(34) 119(1) . . . yes
C(29) C(34) C(33) 122(1) . . . yes
C(36) C(35) C(40) 115.1(8) . . . yes
C(36) C(35) B(1) 124.3(7) . . . yes
C(40) C(35) B(1) 120.4(8) . . . yes
C(35) C(36) C(37) 121.4(9) . . . yes
C(36) C(37) C(38) 121(1) . . . yes
C(37) C(38) C(39) 119(1) . . . yes
C(38) C(39) C(40) 118(1) . . . yes
C(35) C(40) C(39) 124.1(10) . . . yes
C(42) C(41) C(46) 114.7(6) . . . yes
C(42) C(41) B(1) 124.7(7) . . . yes
C(46) C(41) B(1) 120.4(6) . . . yes
C(41) C(42) C(43) 122.9(8) . . . yes
C(42) C(43) C(44) 119.1(8) . . . yes
C(43) C(44) C(45) 120.6(8) . . . yes
C(44) C(45) C(46) 120.1(9) . . . yes
C(41) C(46) C(45) 122.5(7) . . . yes
C(48) C(47) C(52) 114.2(8) . . . yes
C(48) C(47) B(1) 122.4(8) . . . yes
C(52) C(47) B(1) 123.2(6) . . . yes
C(47) C(48) C(49) 121.8(9) . . . yes
C(48) C(49) C(50) 121.9(10) . . . yes
C(49) C(50) C(51) 119(1) . . . yes
C(50) C(51) C(52) 119(1) . . . yes
C(47) C(52) C(51) 123.1(8) . . . yes
Cl(1) C(53) Cl(2) 114.4(10) . . . yes
C(29) B(1) C(35) 113.2(7) . . . yes
C(29) B(1) C(41) 104.2(6) . . . yes
C(29) B(1) C(47) 113.5(6) . . . yes
C(35) B(1) C(41) 112.8(6) . . . yes
C(35) B(1) C(47) 102.8(6) . . . yes
C(41) B(1) C(47) 110.6(7) . . . yes

loop_
_geom_bond_atom_site_label_1
_geom_bond_atom_site_label_2
_geom_bond_distance
_geom_bond_site_symmetry_1
_geom_bond_site_symmetry_2
_geom_bond_publ_flag
Rh(1) Rh(2) 2.5549(8) . . yes
Rh(1) S(1) 2.387(2) . . yes
Rh(1) S(2) 2.564(9) . . yes
Rh(1) C(1) 2.230(7) . . yes
Rh(1) C(2) 2.221(7) . . yes
Rh(1) C(3) 2.217(9) . . yes
Rh(1) C(4) 2.193(7) . . yes
Rh(1) C(5) 2.198(6) . . yes
Rh(1) C(21) 1.997(9) . . yes
Rh(1) C(22) 2.097(10) . . yes
Rh(1) C(23) 2.38(3) . . yes
Rh(1) C(24) 1.71(4) . . yes
Rh(2) S(1) 2.413(2) . . yes
Rh(2) S(2) 2.55(1) . . yes
Rh(2) C(11) 2.202(8) . . yes
Rh(2) C(12) 2.229(8) . . yes
Rh(2) C(13) 2.221(7) . . yes
Rh(2) C(14) 2.181(10) . . yes
Rh(2) C(15) 2.224(9) . . yes
Rh(2) C(21) 1.97(1) . . yes
Rh(2) C(22) 2.116(8) . . yes
Rh(2) C(23) 2.30(3) . . yes
Rh(2) C(24) 1.71(4) . . yes
Cl(1) C(53) 1.68(2) . . yes
Cl(2) C(53) 1.76(2) . . yes
S(1) S(2) 2.13(1) . . yes
S(1) C(24) 1.52(4) . . yes
S(1) C(25) 1.842(9) . . yes
S(2) C(21) 1.62(1) . . yes
S(2) C(25) 1.77(1) . . yes
C(1) C(2) 1.42(1) . . yes
C(1) C(5) 1.41(1) . . yes
C(1) C(6) 1.51(1) . . yes
C(2) C(3) 1.44(1) . . yes
C(2) C(7) 1.48(1) . . yes
C(3) C(4) 1.43(1) . . yes
C(3) C(8) 1.51(2) . . yes
C(4) C(5) 1.44(1) . . yes
C(4) C(9) 1.50(1) . . yes
C(5) C(10) 1.49(1) . . yes
C(11) C(12) 1.41(1) . . yes
C(11) C(15) 1.42(1) . . yes
C(11) C(16) 1.49(1) . . yes
C(12) C(13) 1.40(1) . . yes
C(12) C(17) 1.50(1) . . yes
C(13) C(14) 1.41(1) . . yes
C(13) C(18) 1.49(1) . . yes
C(14) C(15) 1.42(1) . . yes
C(14) C(19) 1.51(2) . . yes
C(15) C(20) 1.52(1) . . yes
C(21) C(23) 0.98(3) . . yes
C(22) C(24) 1.17(4) . . yes
C(25) C(26) 1.53(1) . . yes
C(26) C(27) 1.35(1) . . yes
C(26) C(28) 1.40(1) . 2_565 yes
C(27) C(28) 1.40(1) . . yes
C(29) C(30) 1.40(1) . . yes
C(29) C(34) 1.39(1) . . yes
C(29) B(1) 1.64(1) . . yes
C(30) C(31) 1.37(1) . . yes
C(31) C(32) 1.35(2) . . yes
C(32) C(33) 1.39(2) . . yes
C(33) C(34) 1.41(2) . . yes
C(35) C(36) 1.38(1) . . yes
C(35) C(40) 1.37(1) . . yes
C(35) B(1) 1.64(1) . . yes
C(36) C(37) 1.41(1) . . yes
C(37) C(38) 1.35(2) . . yes
C(38) C(39) 1.36(2) . . yes
C(39) C(40) 1.40(2) . . yes
C(41) C(42) 1.40(1) . . yes
C(41) C(46) 1.40(1) . . yes
C(41) B(1) 1.64(1) . . yes
C(42) C(43) 1.39(1) . . yes
C(43) C(44) 1.37(1) . . yes
C(44) C(45) 1.35(1) . . yes
C(45) C(46) 1.39(1) . . yes
C(47) C(48) 1.41(1) . . yes
C(47) C(52) 1.40(1) . . yes
C(47) B(1) 1.63(1) . . yes
C(48) C(49) 1.38(2) . . yes
C(49) C(50) 1.35(2) . . yes
C(50) C(51) 1.36(2) . . yes
C(51) C(52) 1.40(1) . . yes

loop_
_geom_contact_atom_site_label_1
_geom_contact_atom_site_label_2
_geom_contact_distance
_geom_contact_site_symmetry_1
_geom_contact_site_symmetry_2
_geom_contact_publ_flag
Rh(1) Rh(2) 2.5549(8) . . ?
Rh(1) S(2) 2.564(9) . . ?
Rh(2) S(2) 2.55(1) . . ?
C(7) C(43) 3.51(1) . 1_665 ?
C(9) C(31) 3.57(1) . 1_565 ?
C(12) C(50) 3.54(2) . 2_555 ?
C(13) C(50) 3.49(2) . 2_555 ?
C(13) C(49) 3.51(1) . 2_555 ?
C(14) C(49) 3.53(1) . 2_555 ?
C(16) C(37) 3.57(1) . 1_655 ?

loop_
_geom_torsion_atom_site_label_1
_geom_torsion_atom_site_label_2
_geom_torsion_atom_site_label_3
_geom_torsion_atom_site_label_4
_geom_torsion
_geom_torsion_site_symmetry_1
_geom_torsion_site_symmetry_2
_geom_torsion_site_symmetry_3
_geom_torsion_site_symmetry_4
_geom_torsion_publ_flag
Rh(1) Rh(2) S(1) S(2) 76.4(3) . . . . yes
Rh(1) Rh(2) S(1) C(24) -51(2) . . . . yes
Rh(1) Rh(2) S(1) C(25) 100.9(3) . . . . yes
Rh(1) Rh(2) S(2) S(1) -70.4(2) . . . . yes
Rh(1) Rh(2) S(2) C(21) 62.5(5) . . . . yes
Rh(1) Rh(2) S(2) C(25) -95.2(5) . . . . yes
Rh(1) Rh(2) C(11) C(12) -125.4(4) . . . . yes
Rh(1) Rh(2) C(11) C(15) 119.6(4) . . . . yes
Rh(1) Rh(2) C(11) C(16) -2.3(10) . . . . yes
Rh(1) Rh(2) C(12) C(11) 89.8(6) . . . . yes
Rh(1) Rh(2) C(12) C(13) -150.2(4) . . . . yes
Rh(1) Rh(2) C(12) C(17) -29.6(9) . . . . yes
Rh(1) Rh(2) C(13) C(12) 90.4(8) . . . . yes
Rh(1) Rh(2) C(13) C(14) -152.8(6) . . . . yes
Rh(1) Rh(2) C(13) C(18) -32(1) . . . . yes
Rh(1) Rh(2) C(14) C(13) 156.9(5) . . . . yes
Rh(1) Rh(2) C(14) C(15) -86.7(8) . . . . yes
Rh(1) Rh(2) C(14) C(19) 36(1) . . . . yes
Rh(1) Rh(2) C(15) C(11) -94.6(5) . . . . yes
Rh(1) Rh(2) C(15) C(14) 147.3(4) . . . . yes
Rh(1) Rh(2) C(15) C(20) 26(1) . . . . yes
Rh(1) Rh(2) C(21) S(2) -89.8(5) . . . . yes
Rh(1) Rh(2) C(21) C(23) 99(1) . . . . yes
Rh(1) Rh(2) C(22) C(24) 57(2) . . . . yes
Rh(1) Rh(2) C(23) C(21) -63(1) . . . . yes
Rh(1) Rh(2) C(24) S(1) 95(2) . . . . yes
Rh(1) Rh(2) C(24) C(22) -92(2) . . . . yes
Rh(1) S(1) Rh(2) S(2) -76.4(3) . . . . yes
Rh(1) S(1) Rh(2) C(11) 120(1) . . . . yes
Rh(1) S(1) Rh(2) C(12) -132.2(4) . . . . yes
Rh(1) S(1) Rh(2) C(13) -159.8(3) . . . . yes
Rh(1) S(1) Rh(2) C(14) 160.3(3) . . . . yes
Rh(1) S(1) Rh(2) C(15) 124.9(3) . . . . yes
Rh(1) S(1) Rh(2) C(21) -48.3(3) . . . . yes
Rh(1) S(1) Rh(2) C(22) 56.3(3) . . . . yes
Rh(1) S(1) Rh(2) C(23) -37.4(7) . . . . yes
Rh(1) S(1) Rh(2) C(24) 51(2) . . . . yes
Rh(1) S(1) S(2) Rh(2) 69.8(1) . . . . yes
Rh(1) S(1) S(2) C(21) 34.9(5) . . . . yes
Rh(1) S(1) S(2) C(25) -138.5(4) . . . . yes
Rh(1) S(1) C(24) Rh(2) -97(2) . . . . yes
Rh(1) S(1) C(24) C(22) 123(17) . . . . yes
Rh(1) S(1) C(25) S(2) 41.0(4) . . . . yes
Rh(1) S(1) C(25) C(26) 147.7(5) . . . . yes
Rh(1) S(2) Rh(2) S(1) 70.4(2) . . . . yes
Rh(1) S(2) Rh(2) C(11) -113.9(4) . . . . yes
Rh(1) S(2) Rh(2) C(12) -137.8(2) . . . . yes
Rh(1) S(2) Rh(2) C(13) -175.2(2) . . . . yes
Rh(1) S(2) Rh(2) C(14) 155.2(3) . . . . yes
Rh(1) S(2) Rh(2) C(15) 178(1) . . . . yes
Rh(1) S(2) Rh(2) C(21) -62.5(5) . . . . yes
Rh(1) S(2) Rh(2) C(22) 23.1(4) . . . . yes
Rh(1) S(2) Rh(2) C(23) -66.7(8) . . . . yes
Rh(1) S(2) Rh(2) C(24) 40(1) . . . . yes
Rh(1) S(2) S(1) Rh(2) -69.8(1) . . . . yes
Rh(1) S(2) S(1) C(24) -35(1) . . . . yes
Rh(1) S(2) S(1) C(25) 138.5(4) . . . . yes
Rh(1) S(2) C(21) Rh(2) 80.3(4) . . . . yes
Rh(1) S(2) C(21) C(23) -150(10) . . . . yes
Rh(1) S(2) C(25) S(1) -36.5(4) . . . . yes
Rh(1) S(2) C(25) C(26) -142.4(6) . . . . yes
Rh(1) C(1) C(2) C(3) 62.9(5) . . . . yes
Rh(1) C(1) C(2) C(7) -120.1(8) . . . . yes
Rh(1) C(1) C(5) C(4) -62.3(5) . . . . yes
Rh(1) C(1) C(5) C(10) 124.1(9) . . . . yes
Rh(1) C(2) C(1) C(5) -59.7(5) . . . . yes
Rh(1) C(2) C(1) C(6) 123.1(8) . . . . yes
Rh(1) C(2) C(3) C(4) 60.4(5) . . . . yes
Rh(1) C(2) C(3) C(8) -122.9(9) . . . . yes
Rh(1) C(3) C(2) C(1) -63.4(5) . . . . yes
Rh(1) C(3) C(2) C(7) 119.7(8) . . . . yes
Rh(1) C(3) C(4) C(5) 62.8(5) . . . . yes
Rh(1) C(3) C(4) C(9) -120.6(8) . . . . yes
Rh(1) C(4) C(3) C(2) -61.1(5) . . . . yes
Rh(1) C(4) C(3) C(8) 122.2(9) . . . . yes
Rh(1) C(4) C(5) C(1) 63.6(5) . . . . yes
Rh(1) C(4) C(5) C(10) -122.6(8) . . . . yes
Rh(1) C(5) C(1) C(2) 60.2(5) . . . . yes
Rh(1) C(5) C(1) C(6) -122.6(8) . . . . yes
Rh(1) C(5) C(4) C(3) -63.4(5) . . . . yes
Rh(1) C(5) C(4) C(9) 120.0(8) . . . . yes
Rh(1) C(21) Rh(2) S(1) 54.7(2) . . . . yes
Rh(1) C(21) Rh(2) S(2) 89.8(5) . . . . yes
Rh(1) C(21) Rh(2) C(11) -123.2(3) . . . . yes
Rh(1) C(21) Rh(2) C(12) -158.2(3) . . . . yes
Rh(1) C(21) Rh(2) C(13) 169.2(3) . . . . yes
Rh(1) C(21) Rh(2) C(14) 168.4(6) . . . . yes
Rh(1) C(21) Rh(2) C(15) -116.4(5) . . . . yes
Rh(1) C(21) Rh(2) C(22) -15.0(4) . . . . yes
Rh(1) C(21) Rh(2) C(23) -99(1) . . . . yes
Rh(1) C(21) Rh(2) C(24) 16(1) . . . . yes
Rh(1) C(21) S(2) Rh(2) -80.3(4) . . . . yes
Rh(1) C(21) S(2) S(1) -39.6(5) . . . . yes
Rh(1) C(21) S(2) C(25) -27(1) . . . . yes
Rh(1) C(21) C(23) Rh(2) 81.4(6) . . . . yes
Rh(1) C(22) Rh(2) S(1) -62.2(2) . . . . yes
Rh(1) C(22) Rh(2) S(2) -25.5(4) . . . . yes
Rh(1) C(22) Rh(2) C(11) 127.0(3) . . . . yes
Rh(1) C(22) Rh(2) C(12) 125.0(4) . . . . yes
Rh(1) C(22) Rh(2) C(13) -172.3(4) . . . . yes
Rh(1) C(22) Rh(2) C(14) -167.2(3) . . . . yes
Rh(1) C(22) Rh(2) C(15) 161.2(4) . . . . yes
Rh(1) C(22) Rh(2) C(21) 14.5(4) . . . . yes
Rh(1) C(22) Rh(2) C(23) 39.6(8) . . . . yes
Rh(1) C(22) Rh(2) C(24) -57(2) . . . . yes
Rh(1) C(22) C(24) Rh(2) 96(2) . . . . yes
Rh(1) C(22) C(24) S(1) -123(17) . . . . yes
Rh(1) C(23) Rh(2) S(1) 36.9(6) . . . . yes
Rh(1) C(23) Rh(2) S(2) 69.7(5) . . . . yes
Rh(1) C(23) Rh(2) C(11) -139.3(5) . . . . yes
Rh(1) C(23) Rh(2) C(12) -176.4(6) . . . . yes
Rh(1) C(23) Rh(2) C(13) 162.3(3) . . . . yes
Rh(1) C(23) Rh(2) C(14) -171.4(6) . . . . yes
Rh(1) C(23) Rh(2) C(15) -127.8(5) . . . . yes
Rh(1) C(23) Rh(2) C(21) 63(1) . . . . yes
Rh(1) C(23) Rh(2) C(22) -36.3(6) . . . . yes
Rh(1) C(23) Rh(2) C(24) -2(1) . . . . yes
Rh(1) C(23) C(21) Rh(2) -81.4(6) . . . . yes
Rh(1) C(23) C(21) S(2) 149(10) . . . . yes
Rh(1) C(24) Rh(2) S(1) -95(2) . . . . yes
Rh(1) C(24) Rh(2) S(2) -57(1) . . . . yes
Rh(1) C(24) Rh(2) C(11) 97(2) . . . . yes
Rh(1) C(24) Rh(2) C(12) 104(13) . . . . yes
Rh(1) C(24) Rh(2) C(13) -151(1) . . . . yes
Rh(1) C(24) Rh(2) C(14) 175.8(8) . . . . yes
Rh(1) C(24) Rh(2) C(15) 134(1) . . . . yes
Rh(1) C(24) Rh(2) C(21) -19(1) . . . . yes
Rh(1) C(24) Rh(2) C(22) 92(2) . . . . yes
Rh(1) C(24) Rh(2) C(23) 3(1) . . . . yes
Rh(1) C(24) S(1) Rh(2) 97(2) . . . . yes
Rh(1) C(24) S(1) S(2) 49(1) . . . . yes
Rh(1) C(24) S(1) C(25) 41(3) . . . . yes
Rh(1) C(24) C(22) Rh(2) -96(2) . . . . yes
Rh(2) Rh(1) S(1) S(2) -74.9(3) . . . . yes
Rh(2) Rh(1) S(1) C(24) 50(1) . . . . yes
Rh(2) Rh(1) S(1) C(25) -108.7(3) . . . . yes
Rh(2) Rh(1) S(2) S(1) 72.1(2) . . . . yes
Rh(2) Rh(1) S(2) C(21) -61.5(5) . . . . yes
Rh(2) Rh(1) S(2) C(25) 106.4(6) . . . . yes
Rh(2) Rh(1) C(1) C(2) 97.6(5) . . . . yes
Rh(2) Rh(1) C(1) C(5) -142.0(4) . . . . yes
Rh(2) Rh(1) C(1) C(6) -22.1(9) . . . . yes
Rh(2) Rh(1) C(2) C(1) -117.3(4) . . . . yes
Rh(2) Rh(1) C(2) C(3) 127.2(4) . . . . yes
Rh(2) Rh(1) C(2) C(7) 3.2(9) . . . . yes
Rh(2) Rh(1) C(3) C(2) -91.1(4) . . . . yes
Rh(2) Rh(1) C(3) C(4) 150.1(3) . . . . yes
Rh(2) Rh(1) C(3) C(8) 30(1) . . . . yes
Rh(2) Rh(1) C(4) C(3) -100.2(7) . . . . yes
Rh(2) Rh(1) C(4) C(5) 143.9(5) . . . . yes
Rh(2) Rh(1) C(4) C(9) 22(1) . . . . yes
Rh(2) Rh(1) C(5) C(1) 88.9(6) . . . . yes
Rh(2) Rh(1) C(5) C(4) -154.4(4) . . . . yes
Rh(2) Rh(1) C(5) C(10) -35.0(9) . . . . yes
Rh(2) Rh(1) C(21) S(2) 90.2(6) . . . . yes
Rh(2) Rh(1) C(21) C(23) -95(2) . . . . yes
Rh(2) Rh(1) C(22) C(24) -56(2) . . . . yes
Rh(2) Rh(1) C(23) C(21) 66(1) . . . . yes
Rh(2) Rh(1) C(24) S(1) -97(2) . . . . yes
Rh(2) Rh(1) C(24) C(22) 93(2) . . . . yes
Rh(2) S(1) Rh(1) S(2) 74.9(3) . . . . yes
Rh(2) S(1) Rh(1) C(1) -124.9(3) . . . . yes
Rh(2) S(1) Rh(1) C(2) 170(1) . . . . yes
Rh(2) S(1) Rh(1) C(3) 133.4(3) . . . . yes
Rh(2) S(1) Rh(1) C(4) 165.2(2) . . . . yes
Rh(2) S(1) Rh(1) C(5) -154.0(2) . . . . yes
Rh(2) S(1) Rh(1) C(21) 47.3(3) . . . . yes
Rh(2) S(1) Rh(1) C(22) -56.6(3) . . . . yes
Rh(2) S(1) Rh(1) C(23) 35.8(8) . . . . yes
Rh(2) S(1) Rh(1) C(24) -50(1) . . . . yes
Rh(2) S(1) S(2) C(21) -35.0(5) . . . . yes
Rh(2) S(1) S(2) C(25) 151.6(4) . . . . yes
Rh(2) S(1) C(24) C(22) -139(18) . . . . yes
Rh(2) S(1) C(25) S(2) -29.0(4) . . . . yes
Rh(2) S(1) C(25) C(26) 77.7(6) . . . . yes
Rh(2) S(2) Rh(1) S(1) -72.1(2) . . . . yes
Rh(2) S(2) Rh(1) C(1) 153.1(9) . . . . yes
Rh(2) S(2) Rh(1) C(2) 117.2(3) . . . . yes
Rh(2) S(2) Rh(1) C(3) 144.5(3) . . . . yes
Rh(2) S(2) Rh(1) C(4) -176.9(2) . . . . yes
Rh(2) S(2) Rh(1) C(5) -153.2(3) . . . . yes
Rh(2) S(2) Rh(1) C(21) 61.5(5) . . . . yes
Rh(2) S(2) Rh(1) C(22) -23.3(4) . . . . yes
Rh(2) S(2) Rh(1) C(23) 64.1(9) . . . . yes
Rh(2) S(2) Rh(1) C(24) -40(1) . . . . yes
Rh(2) S(2) S(1) C(24) 33(1) . . . . yes
Rh(2) S(2) S(1) C(25) -151.6(4) . . . . yes
Rh(2) S(2) C(21) C(23) 129(10) . . . . yes
Rh(2) S(2) C(25) S(1) 26.6(4) . . . . yes
Rh(2) S(2) C(25) C(26) -79.3(7) . . . . yes
Rh(2) C(11) C(12) C(13) -60.7(6) . . . . yes
Rh(2) C(11) C(12) C(17) 123.3(9) . . . . yes
Rh(2) C(11) C(15) C(14) 59.9(6) . . . . yes
Rh(2) C(11) C(15) C(20) -121(1) . . . . yes
Rh(2) C(12) C(11) C(15) 64.4(6) . . . . yes
Rh(2) C(12) C(11) C(16) -122.6(10) . . . . yes
Rh(2) C(12) C(13) C(14) -61.3(6) . . . . yes
Rh(2) C(12) C(13) C(18) 123.4(9) . . . . yes
Rh(2) C(13) C(12) C(11) 60.1(6) . . . . yes
Rh(2) C(13) C(12) C(17) -123.9(9) . . . . yes
Rh(2) C(13) C(14) C(15) -64.5(6) . . . . yes
Rh(2) C(13) C(14) C(19) 121.3(10) . . . . yes
Rh(2) C(14) C(13) C(12) 62.7(6) . . . . yes
Rh(2) C(14) C(13) C(18) -122.0(9) . . . . yes
Rh(2) C(14) C(15) C(11) -60.5(6) . . . . yes
Rh(2) C(14) C(15) C(20) 121(1) . . . . yes
Rh(2) C(15) C(11) C(12) -64.6(6) . . . . yes
Rh(2) C(15) C(11) C(16) 122.3(9) . . . . yes
Rh(2) C(15) C(14) C(13) 64.6(6) . . . . yes
Rh(2) C(15) C(14) C(19) -121.3(10) . . . . yes
Rh(2) C(21) Rh(1) S(1) -55.6(2) . . . . yes
Rh(2) C(21) Rh(1) S(2) -90.2(6) . . . . yes
Rh(2) C(21) Rh(1) C(1) 117.0(5) . . . . yes
Rh(2) C(21) Rh(1) C(2) 130.6(3) . . . . yes
Rh(2) C(21) Rh(1) C(3) 167.8(3) . . . . yes
Rh(2) C(21) Rh(1) C(4) -162.5(2) . . . . yes
Rh(2) C(21) Rh(1) C(5) -178.5(6) . . . . yes
Rh(2) C(21) Rh(1) C(22) 15.1(4) . . . . yes
Rh(2) C(21) Rh(1) C(23) 95(2) . . . . yes
Rh(2) C(21) Rh(1) C(24) -16(1) . . . . yes
Rh(2) C(21) S(2) S(1) 40.7(4) . . . . yes
Rh(2) C(21) S(2) C(25) 52(1) . . . . yes
Rh(2) C(22) Rh(1) S(1) 62.9(2) . . . . yes
Rh(2) C(22) Rh(1) S(2) 25.4(4) . . . . yes
Rh(2) C(22) Rh(1) C(1) -153.6(3) . . . . yes
Rh(2) C(22) Rh(1) C(2) -122.8(2) . . . . yes
Rh(2) C(22) Rh(1) C(3) -130.7(5) . . . . yes
Rh(2) C(22) Rh(1) C(4) 162.3(3) . . . . yes
Rh(2) C(22) Rh(1) C(5) 171.3(2) . . . . yes
Rh(2) C(22) Rh(1) C(21) -14.3(4) . . . . yes
Rh(2) C(22) Rh(1) C(23) -38.0(8) . . . . yes
Rh(2) C(22) Rh(1) C(24) 56(2) . . . . yes
Rh(2) C(22) C(24) S(1) 139(18) . . . . yes
Rh(2) C(23) Rh(1) S(1) -37.2(6) . . . . yes
Rh(2) C(23) Rh(1) S(2) -70.4(6) . . . . yes
Rh(2) C(23) Rh(1) C(1) 129.3(5) . . . . yes
Rh(2) C(23) Rh(1) C(2) 148.0(6) . . . . yes
Rh(2) C(23) Rh(1) C(3) -174.1(6) . . . . yes
Rh(2) C(23) Rh(1) C(4) -158.5(3) . . . . yes
Rh(2) C(23) Rh(1) C(5) 159.2(7) . . . . yes
Rh(2) C(23) Rh(1) C(21) -66(1) . . . . yes
Rh(2) C(23) Rh(1) C(22) 36.6(6) . . . . yes
Rh(2) C(23) Rh(1) C(24) 2(1) . . . . yes
Rh(2) C(23) C(21) S(2) -128(10) . . . . yes
Rh(2) C(24) Rh(1) S(1) 97(2) . . . . yes
Rh(2) C(24) Rh(1) S(2) 57(1) . . . . yes
Rh(2) C(24) Rh(1) C(1) -127(1) . . . . yes
Rh(2) C(24) Rh(1) C(2) -91(2) . . . . yes
Rh(2) C(24) Rh(1) C(3) 134(13) . . . . yes
Rh(2) C(24) Rh(1) C(4) 152.5(7) . . . . yes
Rh(2) C(24) Rh(1) C(5) -169.0(9) . . . . yes
Rh(2) C(24) Rh(1) C(21) 18(1) . . . . yes
Rh(2) C(24) Rh(1) C(22) -93(2) . . . . yes
Rh(2) C(24) Rh(1) C(23) -3(1) . . . . yes
Rh(2) C(24) S(1) S(2) -47(1) . . . . yes
Rh(2) C(24) S(1) C(25) -56(3) . . . . yes
S(1) Rh(1) Rh(2) S(2) 59.9(3) . . . . yes
S(1) Rh(1) Rh(2) C(11) -169.1(3) . . . . yes
S(1) Rh(1) Rh(2) C(12) 141.5(3) . . . . yes
S(1) Rh(1) Rh(2) C(13) 74.6(7) . . . . yes
S(1) Rh(1) Rh(2) C(14) -57.9(6) . . . . yes
S(1) Rh(1) Rh(2) C(15) -119.5(4) . . . . yes
S(1) Rh(1) Rh(2) C(21) 106.8(4) . . . . yes
S(1) Rh(1) Rh(2) C(22) -91.9(3) . . . . yes
S(1) Rh(1) Rh(2) C(23) 136.0(8) . . . . yes
S(1) Rh(1) Rh(2) C(24) -47(1) . . . . yes
S(1) Rh(1) S(2) C(21) -133.6(7) . . . . yes
S(1) Rh(1) S(2) C(25) 34.3(4) . . . . yes
S(1) Rh(1) C(1) C(2) -169.2(4) . . . . yes
S(1) Rh(1) C(1) C(5) -48.9(6) . . . . yes
S(1) Rh(1) C(1) C(6) 71.0(8) . . . . yes
S(1) Rh(1) C(2) C(1) 73(1) . . . . yes
S(1) Rh(1) C(2) C(3) -42(1) . . . . yes
S(1) Rh(1) C(2) C(7) -165(1) . . . . yes
S(1) Rh(1) C(3) C(2) 173.0(3) . . . . yes
S(1) Rh(1) C(3) C(4) 54.2(5) . . . . yes
S(1) Rh(1) C(3) C(8) -65.6(10) . . . . yes
S(1) Rh(1) C(4) C(3) -143.9(4) . . . . yes
S(1) Rh(1) C(4) C(5) 100.1(4) . . . . yes
S(1) Rh(1) C(4) C(9) -21.4(7) . . . . yes
S(1) Rh(1) C(5) C(1) 148.9(4) . . . . yes
S(1) Rh(1) C(5) C(4) -94.4(4) . . . . yes
S(1) Rh(1) C(5) C(10) 25.0(7) . . . . yes
S(1) Rh(1) C(21) S(2) 34.6(5) . . . . yes
S(1) Rh(1) C(21) C(23) -151(2) . . . . yes
S(1) Rh(1) C(22) C(24) 6(2) . . . . yes
S(1) Rh(1) C(23) C(21) 29(2) . . . . yes
S(1) Rh(1) C(24) C(22) -169(3) . . . . yes
S(1) Rh(2) Rh(1) S(2) -59.9(3) . . . . yes
S(1) Rh(2) Rh(1) C(1) 131.4(3) . . . . yes
S(1) Rh(2) Rh(1) C(2) -178.4(3) . . . . yes
S(1) Rh(2) Rh(1) C(3) -126.6(4) . . . . yes
S(1) Rh(2) Rh(1) C(4) -50.1(7) . . . . yes
S(1) Rh(2) Rh(1) C(5) 71.8(4) . . . . yes
S(1) Rh(2) Rh(1) C(21) -106.8(4) . . . . yes
S(1) Rh(2) Rh(1) C(22) 91.9(3) . . . . yes
S(1) Rh(2) Rh(1) C(23) -136.0(8) . . . . yes
S(1) Rh(2) Rh(1) C(24) 47(1) . . . . yes
S(1) Rh(2) S(2) C(21) 132.8(5) . . . . yes
S(1) Rh(2) S(2) C(25) -24.8(4) . . . . yes
S(1) Rh(2) C(11) C(12) 120(1) . . . . yes
S(1) Rh(2) C(11) C(15) 5(1) . . . . yes
S(1) Rh(2) C(11) C(16) -116(1) . . . . yes
S(1) Rh(2) C(12) C(11) -164.1(4) . . . . yes
S(1) Rh(2) C(12) C(13) -44.2(7) . . . . yes
S(1) Rh(2) C(12) C(17) 76.5(9) . . . . yes
S(1) Rh(2) C(13) C(12) 155.0(4) . . . . yes
S(1) Rh(2) C(13) C(14) -88.2(5) . . . . yes
S(1) Rh(2) C(13) C(18) 32.3(9) . . . . yes
S(1) Rh(2) C(14) C(13) 107.8(5) . . . . yes
S(1) Rh(2) C(14) C(15) -135.8(5) . . . . yes
S(1) Rh(2) C(14) C(19) -13.1(9) . . . . yes
S(1) Rh(2) C(15) C(11) -178.7(3) . . . . yes
S(1) Rh(2) C(15) C(14) 63.2(6) . . . . yes
S(1) Rh(2) C(15) C(20) -58(1) . . . . yes
S(1) Rh(2) C(21) S(2) -35.1(4) . . . . yes
S(1) Rh(2) C(21) C(23) 154(1) . . . . yes
S(1) Rh(2) C(22) C(24) -5(2) . . . . yes
S(1) Rh(2) C(23) C(21) -26(1) . . . . yes
S(1) Rh(2) C(24) C(22) 172(4) . . . . yes
S(1) S(2) Rh(1) C(1) -134.8(9) . . . . yes
S(1) S(2) Rh(1) C(2) -170.7(3) . . . . yes
S(1) S(2) Rh(1) C(3) -143.4(3) . . . . yes
S(1) S(2) Rh(1) C(4) -104.8(3) . . . . yes
S(1) S(2) Rh(1) C(5) -81.1(4) . . . . yes
S(1) S(2) Rh(1) C(21) 133.6(7) . . . . yes
S(1) S(2) Rh(1) C(22) 48.7(4) . . . . yes
S(1) S(2) Rh(1) C(23) 136.2(9) . . . . yes
S(1) S(2) Rh(1) C(24) 31(1) . . . . yes
S(1) S(2) Rh(2) C(11) 175.7(3) . . . . yes
S(1) S(2) Rh(2) C(12) 151.9(3) . . . . yes
S(1) S(2) Rh(2) C(13) 114.4(3) . . . . yes
S(1) S(2) Rh(2) C(14) 84.8(4) . . . . yes
S(1) S(2) Rh(2) C(15) 108(1) . . . . yes
S(1) S(2) Rh(2) C(21) -132.8(5) . . . . yes
S(1) S(2) Rh(2) C(22) -47.3(4) . . . . yes
S(1) S(2) Rh(2) C(23) -137.1(8) . . . . yes
S(1) S(2) Rh(2) C(24) -30(1) . . . . yes
S(1) S(2) C(21) C(23) 169(10) . . . . yes
S(1) S(2) C(25) C(26) -105.9(7) . . . . yes
S(1) C(24) Rh(1) S(2) -39(1) . . . . yes
S(1) C(24) Rh(1) C(1) 135(1) . . . . yes
S(1) C(24) Rh(1) C(2) 171.7(5) . . . . yes
S(1) C(24) Rh(1) C(3) 37(15) . . . . yes
S(1) C(24) Rh(1) C(4) 55(2) . . . . yes
S(1) C(24) Rh(1) C(5) 94(1) . . . . yes
S(1) C(24) Rh(1) C(21) -78(1) . . . . yes
S(1) C(24) Rh(1) C(22) 169(3) . . . . yes
S(1) C(24) Rh(1) C(23) -100(1) . . . . yes
S(1) C(24) Rh(2) S(2) 38(1) . . . . yes
S(1) C(24) Rh(2) C(11) -166.4(6) . . . . yes
S(1) C(24) Rh(2) C(12) -160(11) . . . . yes
S(1) C(24) Rh(2) C(13) -55(3) . . . . yes
S(1) C(24) Rh(2) C(14) -88(1) . . . . yes
S(1) C(24) Rh(2) C(15) -129(1) . . . . yes
S(1) C(24) Rh(2) C(21) 76(1) . . . . yes
S(1) C(24) Rh(2) C(22) -172(4) . . . . yes
S(1) C(24) Rh(2) C(23) 99(1) . . . . yes
S(1) C(25) S(2) C(21) -14(1) . . . . yes
S(1) C(25) C(26) C(27) -131.1(8) . . . . yes
S(1) C(25) C(26) C(28) 50.2(10) . . . 2_565 yes
S(2) Rh(1) Rh(2) C(11) 130.9(4) . . . . yes
S(2) Rh(1) Rh(2) C(12) 81.6(4) . . . . yes
S(2) Rh(1) Rh(2) C(13) 14.6(7) . . . . yes
S(2) Rh(1) Rh(2) C(14) -117.9(7) . . . . yes
S(2) Rh(1) Rh(2) C(15) -179.5(5) . . . . yes
S(2) Rh(1) Rh(2) C(21) 46.9(5) . . . . yes
S(2) Rh(1) Rh(2) C(22) -151.8(5) . . . . yes
S(2) Rh(1) Rh(2) C(23) 76.1(9) . . . . yes
S(2) Rh(1) Rh(2) C(24) -107(1) . . . . yes
S(2) Rh(1) S(1) C(24) 125(1) . . . . yes
S(2) Rh(1) S(1) C(25) -33.9(4) . . . . yes
S(2) Rh(1) C(1) C(2) -48(1) . . . . yes
S(2) Rh(1) C(1) C(5) 71(1) . . . . yes
S(2) Rh(1) C(1) C(6) -168.2(10) . . . . yes
S(2) Rh(1) C(2) C(1) 162.8(5) . . . . yes
S(2) Rh(1) C(2) C(3) 47.3(6) . . . . yes
S(2) Rh(1) C(2) C(7) -76.6(9) . . . . yes
S(2) Rh(1) C(3) C(2) -144.8(4) . . . . yes
S(2) Rh(1) C(3) C(4) 96.4(4) . . . . yes
S(2) Rh(1) C(3) C(8) -23.4(9) . . . . yes
S(2) Rh(1) C(4) C(3) -91.5(5) . . . . yes
S(2) Rh(1) C(4) C(5) 152.5(4) . . . . yes
S(2) Rh(1) C(4) C(9) 31.0(7) . . . . yes
S(2) Rh(1) C(5) C(1) -156.0(5) . . . . yes
S(2) Rh(1) C(5) C(4) -39.3(6) . . . . yes
S(2) Rh(1) C(5) C(10) 80.1(8) . . . . yes
S(2) Rh(1) C(21) C(23) 174(2) . . . . yes
S(2) Rh(1) C(22) C(24) -30(2) . . . . yes
S(2) Rh(1) C(23) C(21) -4(1) . . . . yes
S(2) Rh(1) C(24) C(22) 150(2) . . . . yes
S(2) Rh(2) Rh(1) C(1) -168.7(4) . . . . yes
S(2) Rh(2) Rh(1) C(2) -118.5(4) . . . . yes
S(2) Rh(2) Rh(1) C(3) -66.7(5) . . . . yes
S(2) Rh(2) Rh(1) C(4) 9.8(7) . . . . yes
S(2) Rh(2) Rh(1) C(5) 131.7(5) . . . . yes
S(2) Rh(2) Rh(1) C(21) -46.9(5) . . . . yes
S(2) Rh(2) Rh(1) C(22) 151.8(5) . . . . yes
S(2) Rh(2) Rh(1) C(23) -76.1(9) . . . . yes
S(2) Rh(2) Rh(1) C(24) 107(1) . . . . yes
S(2) Rh(2) S(1) C(24) -128(2) . . . . yes
S(2) Rh(2) S(1) C(25) 24.5(4) . . . . yes
S(2) Rh(2) C(11) C(12) -39.7(7) . . . . yes
S(2) Rh(2) C(11) C(15) -154.7(5) . . . . yes
S(2) Rh(2) C(11) C(16) 83.4(9) . . . . yes
S(2) Rh(2) C(12) C(11) 153.9(5) . . . . yes
S(2) Rh(2) C(12) C(13) -86.2(5) . . . . yes
S(2) Rh(2) C(12) C(17) 34.5(8) . . . . yes
S(2) Rh(2) C(13) C(12) 103.4(5) . . . . yes
S(2) Rh(2) C(13) C(14) -139.9(5) . . . . yes
S(2) Rh(2) C(13) C(18) -19.3(9) . . . . yes
S(2) Rh(2) C(14) C(13) 53.0(6) . . . . yes
S(2) Rh(2) C(14) C(15) 169.4(5) . . . . yes
S(2) Rh(2) C(14) C(19) -67.9(10) . . . . yes
S(2) Rh(2) C(15) C(11) 87(1) . . . . yes
S(2) Rh(2) C(15) C(14) -31(1) . . . . yes
S(2) Rh(2) C(15) C(20) -152(1) . . . . yes
S(2) Rh(2) C(21) C(23) -170(1) . . . . yes
S(2) Rh(2) C(22) C(24) 31(2) . . . . yes
S(2) Rh(2) C(23) C(21) 6(1) . . . . yes
S(2) Rh(2) C(24) C(22) -149(2) . . . . yes
S(2) S(1) Rh(1) C(1) 160.3(4) . . . . yes
S(2) S(1) Rh(1) C(2) 95(1) . . . . yes
S(2) S(1) Rh(1) C(3) 58.5(4) . . . . yes
S(2) S(1) Rh(1) C(4) 90.3(4) . . . . yes
S(2) S(1) Rh(1) C(5) 131.1(4) . . . . yes
S(2) S(1) Rh(1) C(21) -27.5(4) . . . . yes
S(2) S(1) Rh(1) C(22) -131.5(4) . . . . yes
S(2) S(1) Rh(1) C(23) -39.0(8) . . . . yes
S(2) S(1) Rh(1) C(24) -125(1) . . . . yes
S(2) S(1) Rh(2) C(11) -163(1) . . . . yes
S(2) S(1) Rh(2) C(12) -55.8(5) . . . . yes
S(2) S(1) Rh(2) C(13) -83.4(4) . . . . yes
S(2) S(1) Rh(2) C(14) -123.3(4) . . . . yes
S(2) S(1) Rh(2) C(15) -158.7(4) . . . . yes
S(2) S(1) Rh(2) C(21) 28.1(4) . . . . yes
S(2) S(1) Rh(2) C(22) 132.7(4) . . . . yes
S(2) S(1) Rh(2) C(23) 39.0(7) . . . . yes
S(2) S(1) Rh(2) C(24) 128(2) . . . . yes
S(2) S(1) C(24) C(22) 173(16) . . . . yes
S(2) S(1) C(25) C(26) 106.7(7) . . . . yes
S(2) C(21) Rh(1) C(1) -152.9(5) . . . . yes
S(2) C(21) Rh(1) C(2) -139.2(5) . . . . yes
S(2) C(21) Rh(1) C(3) -102.0(6) . . . . yes
S(2) C(21) Rh(1) C(4) -72.3(6) . . . . yes
S(2) C(21) Rh(1) C(5) -88.4(10) . . . . yes
S(2) C(21) Rh(1) C(22) 105.2(6) . . . . yes
S(2) C(21) Rh(1) C(23) -174(2) . . . . yes
S(2) C(21) Rh(1) C(24) 73(1) . . . . yes
S(2) C(21) Rh(2) C(11) 147.0(5) . . . . yes
S(2) C(21) Rh(2) C(12) 112.0(5) . . . . yes
S(2) C(21) Rh(2) C(13) 79.5(5) . . . . yes
S(2) C(21) Rh(2) C(14) 78.7(9) . . . . yes
S(2) C(21) Rh(2) C(15) 153.9(5) . . . . yes
S(2) C(21) Rh(2) C(22) -104.7(5) . . . . yes
S(2) C(21) Rh(2) C(23) 170(1) . . . . yes
S(2) C(21) Rh(2) C(24) -73(1) . . . . yes
S(2) C(25) S(1) C(24) 11(3) . . . . yes
S(2) C(25) C(26) C(27) -52(1) . . . . yes
S(2) C(25) C(26) C(28) 128.3(8) . . . 2_565 yes
C(1) Rh(1) Rh(2) C(11) -37.7(4) . . . . yes
C(1) Rh(1) Rh(2) C(12) -87.1(4) . . . . yes
C(1) Rh(1) Rh(2) C(13) -154.0(7) . . . . yes
C(1) Rh(1) Rh(2) C(14) 73.5(7) . . . . yes
C(1) Rh(1) Rh(2) C(15) 11.9(5) . . . . yes
C(1) Rh(1) Rh(2) C(21) -121.8(5) . . . . yes
C(1) Rh(1) Rh(2) C(22) 39.5(5) . . . . yes
C(1) Rh(1) Rh(2) C(23) -92.5(9) . . . . yes
C(1) Rh(1) Rh(2) C(24) 83(1) . . . . yes
C(1) Rh(1) S(1) C(24) -74(1) . . . . yes
C(1) Rh(1) S(1) C(25) 126.4(4) . . . . yes
C(1) Rh(1) S(2) C(21) 91(1) . . . . yes
C(1) Rh(1) S(2) C(25) -100(1) . . . . yes
C(1) Rh(1) C(2) C(3) -115.5(6) . . . . yes
C(1) Rh(1) C(2) C(7) 120(1) . . . . yes
C(1) Rh(1) C(3) C(2) 38.2(4) . . . . yes
C(1) Rh(1) C(3) C(4) -80.7(4) . . . . yes
C(1) Rh(1) C(3) C(8) 159.5(10) . . . . yes
C(1) Rh(1) C(4) C(3) 78.6(5) . . . . yes
C(1) Rh(1) C(4) C(5) -37.3(4) . . . . yes
C(1) Rh(1) C(4) C(9) -158.9(8) . . . . yes
C(1) Rh(1) C(5) C(4) 116.7(7) . . . . yes
C(1) Rh(1) C(5) C(10) -123.9(9) . . . . yes
C(1) Rh(1) C(21) C(23) 21(2) . . . . yes
C(1) Rh(1) C(22) C(24) 150(2) . . . . yes
C(1) Rh(1) C(23) C(21) -164(1) . . . . yes
C(1) Rh(1) C(24) C(22) -34(2) . . . . yes
C(1) C(2) Rh(1) C(3) 115.5(6) . . . . yes
C(1) C(2) Rh(1) C(4) 78.7(5) . . . . yes
C(1) C(2) Rh(1) C(5) 35.7(4) . . . . yes
C(1) C(2) Rh(1) C(21) -164.9(5) . . . . yes
C(1) C(2) Rh(1) C(22) -57.9(5) . . . . yes
C(1) C(2) Rh(1) C(23) -151.4(9) . . . . yes
C(1) C(2) Rh(1) C(24) -58(2) . . . . yes
C(1) C(2) C(3) C(4) -3.0(8) . . . . yes
C(1) C(2) C(3) C(8) 173.7(8) . . . . yes
C(1) C(5) Rh(1) C(2) -35.8(5) . . . . yes
C(1) C(5) Rh(1) C(3) -78.4(5) . . . . yes
C(1) C(5) Rh(1) C(4) -116.7(7) . . . . yes
C(1) C(5) Rh(1) C(21) -93.7(9) . . . . yes
C(1) C(5) Rh(1) C(22) 72.6(5) . . . . yes
C(1) C(5) Rh(1) C(23) -48(1) . . . . yes
C(1) C(5) Rh(1) C(24) 106(1) . . . . yes
C(1) C(5) C(4) C(3) 0.2(8) . . . . yes
C(1) C(5) C(4) C(9) -176.3(7) . . . . yes
C(2) Rh(1) Rh(2) C(11) 12.5(4) . . . . yes
C(2) Rh(1) Rh(2) C(12) -36.9(4) . . . . yes
C(2) Rh(1) Rh(2) C(13) -103.9(7) . . . . yes
C(2) Rh(1) Rh(2) C(14) 123.6(7) . . . . yes
C(2) Rh(1) Rh(2) C(15) 62.0(5) . . . . yes
C(2) Rh(1) Rh(2) C(21) -71.6(5) . . . . yes
C(2) Rh(1) Rh(2) C(22) 89.7(4) . . . . yes
C(2) Rh(1) Rh(2) C(23) -42.4(9) . . . . yes
C(2) Rh(1) Rh(2) C(24) 133(1) . . . . yes
C(2) Rh(1) S(1) C(24) -139(2) . . . . yes
C(2) Rh(1) S(1) C(25) 61(1) . . . . yes
C(2) Rh(1) S(2) C(21) 55.7(7) . . . . yes
C(2) Rh(1) S(2) C(25) -136.4(5) . . . . yes
C(2) Rh(1) C(1) C(5) 120.3(7) . . . . yes
C(2) Rh(1) C(1) C(6) -119.8(9) . . . . yes
C(2) Rh(1) C(3) C(4) -118.8(6) . . . . yes
C(2) Rh(1) C(3) C(8) 121(1) . . . . yes
C(2) Rh(1) C(4) C(3) 36.8(4) . . . . yes
C(2) Rh(1) C(4) C(5) -79.2(4) . . . . yes
C(2) Rh(1) C(4) C(9) 159.3(8) . . . . yes
C(2) Rh(1) C(5) C(4) 80.9(5) . . . . yes
C(2) Rh(1) C(5) C(10) -159.7(8) . . . . yes
C(2) Rh(1) C(21) C(23) 34(2) . . . . yes
C(2) Rh(1) C(22) C(24) -178(2) . . . . yes
C(2) Rh(1) C(23) C(21) -145(2) . . . . yes
C(2) Rh(1) C(24) C(22) 1(3) . . . . yes
C(2) C(1) Rh(1) C(3) -38.8(5) . . . . yes
C(2) C(1) Rh(1) C(4) -81.8(5) . . . . yes
C(2) C(1) Rh(1) C(5) -120.3(7) . . . . yes
C(2) C(1) Rh(1) C(21) 22.4(8) . . . . yes
C(2) C(1) Rh(1) C(22) 128.2(5) . . . . yes
C(2) C(1) Rh(1) C(23) 31.8(10) . . . . yes
C(2) C(1) Rh(1) C(24) 146(1) . . . . yes
C(2) C(1) C(5) C(4) -2.1(8) . . . . yes
C(2) C(1) C(5) C(10) -175.7(8) . . . . yes
C(2) C(3) Rh(1) C(4) 118.8(6) . . . . yes
C(2) C(3) Rh(1) C(5) 80.2(4) . . . . yes
C(2) C(3) Rh(1) C(21) -106.0(5) . . . . yes
C(2) C(3) Rh(1) C(22) 12.0(9) . . . . yes
C(2) C(3) Rh(1) C(23) -83.3(8) . . . . yes
C(2) C(3) Rh(1) C(24) 139(14) . . . . yes
C(2) C(3) C(4) C(5) 1.7(8) . . . . yes
C(2) C(3) C(4) C(9) 178.3(7) . . . . yes
C(3) Rh(1) Rh(2) C(11) 64.3(4) . . . . yes
C(3) Rh(1) Rh(2) C(12) 14.9(5) . . . . yes
C(3) Rh(1) Rh(2) C(13) -52.0(8) . . . . yes
C(3) Rh(1) Rh(2) C(14) 175.5(7) . . . . yes
C(3) Rh(1) Rh(2) C(15) 113.9(5) . . . . yes
C(3) Rh(1) Rh(2) C(21) -19.8(5) . . . . yes
C(3) Rh(1) Rh(2) C(22) 141.5(5) . . . . yes
C(3) Rh(1) Rh(2) C(23) 9.5(9) . . . . yes
C(3) Rh(1) Rh(2) C(24) -174(1) . . . . yes
C(3) Rh(1) S(1) C(24) -175(1) . . . . yes
C(3) Rh(1) S(1) C(25) 24.7(4) . . . . yes
C(3) Rh(1) S(2) C(21) 83.0(6) . . . . yes
C(3) Rh(1) S(2) C(25) -109.1(5) . . . . yes
C(3) Rh(1) C(1) C(5) 81.5(5) . . . . yes
C(3) Rh(1) C(1) C(6) -158.6(8) . . . . yes
C(3) Rh(1) C(2) C(7) -124.0(10) . . . . yes
C(3) Rh(1) C(4) C(5) -116.0(6) . . . . yes
C(3) Rh(1) C(4) C(9) 122.5(8) . . . . yes
C(3) Rh(1) C(5) C(4) 38.3(4) . . . . yes
C(3) Rh(1) C(5) C(10) 157.7(8) . . . . yes
C(3) Rh(1) C(21) C(23) 72(2) . . . . yes
C(3) Rh(1) C(22) C(24) 173(2) . . . . yes
C(3) Rh(1) C(23) C(21) -107(1) . . . . yes
C(3) Rh(1) C(24) C(22) -132(13) . . . . yes
C(3) C(2) Rh(1) C(4) -36.9(4) . . . . yes
C(3) C(2) Rh(1) C(5) -79.8(5) . . . . yes
C(3) C(2) Rh(1) C(21) 79.6(5) . . . . yes
C(3) C(2) Rh(1) C(22) -173.4(5) . . . . yes
C(3) C(2) Rh(1) C(23) 93.1(8) . . . . yes
C(3) C(2) Rh(1) C(24) -174(2) . . . . yes
C(3) C(2) C(1) C(5) 3.1(8) . . . . yes
C(3) C(2) C(1) C(6) -174.1(8) . . . . yes
C(3) C(4) Rh(1) C(5) 116.0(6) . . . . yes
C(3) C(4) Rh(1) C(21) -53.6(5) . . . . yes
C(3) C(4) Rh(1) C(22) 130.2(6) . . . . yes
C(3) C(4) Rh(1) C(23) -26.0(9) . . . . yes
C(3) C(4) Rh(1) C(24) -177(1) . . . . yes
C(3) C(4) C(5) C(10) 174.0(8) . . . . yes
C(4) Rh(1) Rh(2) C(11) 140.8(7) . . . . yes
C(4) Rh(1) Rh(2) C(12) 91.4(7) . . . . yes
C(4) Rh(1) Rh(2) C(13) 24.4(10) . . . . yes
C(4) Rh(1) Rh(2) C(14) -108.1(9) . . . . yes
C(4) Rh(1) Rh(2) C(15) -169.7(8) . . . . yes
C(4) Rh(1) Rh(2) C(21) 56.7(8) . . . . yes
C(4) Rh(1) Rh(2) C(22) -142.0(7) . . . . yes
C(4) Rh(1) Rh(2) C(23) 85(1) . . . . yes
C(4) Rh(1) Rh(2) C(24) -98(2) . . . . yes
C(4) Rh(1) S(1) C(24) -144(1) . . . . yes
C(4) Rh(1) S(1) C(25) 56.5(3) . . . . yes
C(4) Rh(1) S(2) C(21) 121.7(6) . . . . yes
C(4) Rh(1) S(2) C(25) -70.4(6) . . . . yes
C(4) Rh(1) C(1) C(5) 38.5(5) . . . . yes
C(4) Rh(1) C(1) C(6) 158.4(8) . . . . yes
C(4) Rh(1) C(2) C(7) -160.8(9) . . . . yes
C(4) Rh(1) C(3) C(8) -119(1) . . . . yes
C(4) Rh(1) C(5) C(10) 119.4(8) . . . . yes
C(4) Rh(1) C(21) C(23) 101(2) . . . . yes
C(4) Rh(1) C(22) C(24) 106(2) . . . . yes
C(4) Rh(1) C(23) C(21) -92(2) . . . . yes
C(4) Rh(1) C(24) C(22) -114(1) . . . . yes
C(4) C(3) Rh(1) C(5) -38.6(4) . . . . yes
C(4) C(3) Rh(1) C(21) 135.2(5) . . . . yes
C(4) C(3) Rh(1) C(22) -106.8(7) . . . . yes
C(4) C(3) Rh(1) C(23) 157.9(8) . . . . yes
C(4) C(3) Rh(1) C(24) 20(14) . . . . yes
C(4) C(3) C(2) C(7) -179.9(8) . . . . yes
C(4) C(5) Rh(1) C(21) 22.9(10) . . . . yes
C(4) C(5) Rh(1) C(22) -170.8(5) . . . . yes
C(4) C(5) Rh(1) C(23) 68(1) . . . . yes
C(4) C(5) Rh(1) C(24) -137(1) . . . . yes
C(4) C(5) C(1) C(6) 175.1(7) . . . . yes
C(5) Rh(1) Rh(2) C(11) -97.3(5) . . . . yes
C(5) Rh(1) Rh(2) C(12) -146.7(5) . . . . yes
C(5) Rh(1) Rh(2) C(13) 146.4(8) . . . . yes
C(5) Rh(1) Rh(2) C(14) 13.9(8) . . . . yes
C(5) Rh(1) Rh(2) C(15) -47.8(6) . . . . yes
C(5) Rh(1) Rh(2) C(21) 178.6(6) . . . . yes
C(5) Rh(1) Rh(2) C(22) -20.1(5) . . . . yes
C(5) Rh(1) Rh(2) C(23) -152.2(9) . . . . yes
C(5) Rh(1) Rh(2) C(24) 23(1) . . . . yes
C(5) Rh(1) S(1) C(24) -103(1) . . . . yes
C(5) Rh(1) S(1) C(25) 97.3(4) . . . . yes
C(5) Rh(1) S(2) C(21) 145.3(6) . . . . yes
C(5) Rh(1) S(2) C(25) -46.8(7) . . . . yes
C(5) Rh(1) C(1) C(6) 119.9(9) . . . . yes
C(5) Rh(1) C(2) C(7) 156.2(9) . . . . yes
C(5) Rh(1) C(3) C(8) -158.4(9) . . . . yes
C(5) Rh(1) C(4) C(9) -121.5(9) . . . . yes
C(5) Rh(1) C(21) C(23) 85(2) . . . . yes
C(5) Rh(1) C(22) C(24) 115(2) . . . . yes
C(5) Rh(1) C(23) C(21) -134(1) . . . . yes
C(5) Rh(1) C(24) C(22) -75(2) . . . . yes
C(5) C(1) Rh(1) C(21) 142.7(6) . . . . yes
C(5) C(1) Rh(1) C(22) -111.5(5) . . . . yes
C(5) C(1) Rh(1) C(23) 152.1(9) . . . . yes
C(5) C(1) Rh(1) C(24) -93(1) . . . . yes
C(5) C(1) C(2) C(7) -179.8(8) . . . . yes
C(5) C(4) Rh(1) C(21) -169.6(5) . . . . yes
C(5) C(4) Rh(1) C(22) 14.2(7) . . . . yes
C(5) C(4) Rh(1) C(23) -142.0(9) . . . . yes
C(5) C(4) Rh(1) C(24) 66(1) . . . . yes
C(5) C(4) C(3) C(8) -175.0(8) . . . . yes
C(6) C(1) Rh(1) C(21) -97.4(9) . . . . yes
C(6) C(1) Rh(1) C(22) 8.4(8) . . . . yes
C(6) C(1) Rh(1) C(23) -88(1) . . . . yes
C(6) C(1) Rh(1) C(24) 26(1) . . . . yes
C(6) C(1) C(2) C(7) 2(1) . . . . yes
C(6) C(1) C(5) C(10) 1(1) . . . . yes
C(7) C(2) Rh(1) C(21) -44.4(9) . . . . yes
C(7) C(2) Rh(1) C(22) 62.6(9) . . . . yes
C(7) C(2) Rh(1) C(23) -30(1) . . . . yes
C(7) C(2) Rh(1) C(24) 61(2) . . . . yes
C(7) C(2) C(3) C(8) -3(1) . . . . yes
C(8) C(3) Rh(1) C(21) 15.4(9) . . . . yes
C(8) C(3) Rh(1) C(22) 133.4(9) . . . . yes
C(8) C(3) Rh(1) C(23) 38(1) . . . . yes
C(8) C(3) Rh(1) C(24) -99(14) . . . . yes
C(8) C(3) C(4) C(9) 1(1) . . . . yes
C(9) C(4) Rh(1) C(21) 68.9(8) . . . . yes
C(9) C(4) Rh(1) C(22) -107.3(7) . . . . yes
C(9) C(4) Rh(1) C(23) 96(1) . . . . yes
C(9) C(4) Rh(1) C(24) -55(1) . . . . yes
C(9) C(4) C(5) C(10) -2(1) . . . . yes
C(10) C(5) Rh(1) C(21) 142.4(9) . . . . yes
C(10) C(5) Rh(1) C(22) -51.4(8) . . . . yes
C(10) C(5) Rh(1) C(23) -172(1) . . . . yes
C(10) C(5) Rh(1) C(24) -17(1) . . . . yes
C(11) Rh(2) Rh(1) C(21) 84.1(5) . . . . yes
C(11) Rh(2) Rh(1) C(22) -77.3(4) . . . . yes
C(11) Rh(2) Rh(1) C(23) 54.8(9) . . . . yes
C(11) Rh(2) Rh(1) C(24) -121(1) . . . . yes
C(11) Rh(2) S(1) C(24) 68(2) . . . . yes
C(11) Rh(2) S(1) C(25) -138(1) . . . . yes
C(11) Rh(2) S(2) C(21) -51.5(7) . . . . yes
C(11) Rh(2) S(2) C(25) 150.8(5) . . . . yes
C(11) Rh(2) C(12) C(13) 119.9(8) . . . . yes
C(11) Rh(2) C(12) C(17) -119.4(10) . . . . yes
C(11) Rh(2) C(13) C(12) -36.1(5) . . . . yes
C(11) Rh(2) C(13) C(14) 80.7(5) . . . . yes
C(11) Rh(2) C(13) C(18) -158.8(9) . . . . yes
C(11) Rh(2) C(14) C(13) -79.5(5) . . . . yes
C(11) Rh(2) C(14) C(15) 37.0(5) . . . . yes
C(11) Rh(2) C(14) C(19) 159.7(10) . . . . yes
C(11) Rh(2) C(15) C(14) -118.1(7) . . . . yes
C(11) Rh(2) C(15) C(20) 120(1) . . . . yes
C(11) Rh(2) C(21) C(23) -23(1) . . . . yes
C(11) Rh(2) C(22) C(24) -175(2) . . . . yes
C(11) Rh(2) C(23) C(21) 157(1) . . . . yes
C(11) Rh(2) C(24) C(22) 5(3) . . . . yes
C(11) C(12) Rh(2) C(13) -119.9(8) . . . . yes
C(11) C(12) Rh(2) C(14) -82.0(6) . . . . yes
C(11) C(12) Rh(2) C(15) -38.8(5) . . . . yes
C(11) C(12) Rh(2) C(21) 115.9(6) . . . . yes
C(11) C(12) Rh(2) C(22) 3.2(8) . . . . yes
C(11) C(12) Rh(2) C(23) 94.5(9) . . . . yes
C(11) C(12) Rh(2) C(24) -7(13) . . . . yes
C(11) C(12) C(13) C(14) -1.1(10) . . . . yes
C(11) C(12) C(13) C(18) -176.4(8) . . . . yes
C(11) C(15) Rh(2) C(12) 38.5(4) . . . . yes
C(11) C(15) Rh(2) C(13) 80.3(5) . . . . yes
C(11) C(15) Rh(2) C(14) 118.1(7) . . . . yes
C(11) C(15) Rh(2) C(21) -10.7(8) . . . . yes
C(11) C(15) Rh(2) C(22) -116.2(5) . . . . yes
C(11) C(15) Rh(2) C(23) -19.0(9) . . . . yes
C(11) C(15) Rh(2) C(24) -137(1) . . . . yes
C(11) C(15) C(14) C(13) 4(1) . . . . yes
C(11) C(15) C(14) C(19) 178.1(9) . . . . yes
C(12) Rh(2) Rh(1) C(21) 34.7(5) . . . . yes
C(12) Rh(2) Rh(1) C(22) -126.6(5) . . . . yes
C(12) Rh(2) Rh(1) C(23) 5.5(9) . . . . yes
C(12) Rh(2) Rh(1) C(24) -170(1) . . . . yes
C(12) Rh(2) S(1) C(24) 176(2) . . . . yes
C(12) Rh(2) S(1) C(25) -31.3(6) . . . . yes
C(12) Rh(2) S(2) C(21) -75.3(5) . . . . yes
C(12) Rh(2) S(2) C(25) 127.0(5) . . . . yes
C(12) Rh(2) C(11) C(15) -115.0(7) . . . . yes
C(12) Rh(2) C(11) C(16) 123(1) . . . . yes
C(12) Rh(2) C(13) C(14) 116.8(7) . . . . yes
C(12) Rh(2) C(13) C(18) -122(1) . . . . yes
C(12) Rh(2) C(14) C(13) -37.3(5) . . . . yes
C(12) Rh(2) C(14) C(15) 79.1(6) . . . . yes
C(12) Rh(2) C(14) C(19) -158.1(10) . . . . yes
C(12) Rh(2) C(15) C(14) -79.6(5) . . . . yes
C(12) Rh(2) C(15) C(20) 159(1) . . . . yes
C(12) Rh(2) C(21) C(23) -58(1) . . . . yes
C(12) Rh(2) C(22) C(24) -177(2) . . . . yes
C(12) Rh(2) C(23) C(21) 120(1) . . . . yes
C(12) Rh(2) C(24) C(22) 12(15) . . . . yes
C(12) C(11) Rh(2) C(13) 35.7(5) . . . . yes
C(12) C(11) Rh(2) C(14) 77.8(6) . . . . yes
C(12) C(11) Rh(2) C(15) 115.0(7) . . . . yes
C(12) C(11) Rh(2) C(21) -71.3(6) . . . . yes
C(12) C(11) Rh(2) C(22) -177.9(5) . . . . yes
C(12) C(11) Rh(2) C(23) -81.2(8) . . . . yes
C(12) C(11) Rh(2) C(24) 178(2) . . . . yes
C(12) C(11) C(15) C(14) -4.7(10) . . . . yes
C(12) C(11) C(15) C(20) 173.7(10) . . . . yes
C(12) C(13) Rh(2) C(14) -116.8(7) . . . . yes
C(12) C(13) Rh(2) C(15) -78.6(6) . . . . yes
C(12) C(13) Rh(2) C(21) 63.9(6) . . . . yes
C(12) C(13) Rh(2) C(22) -108.8(7) . . . . yes
C(12) C(13) Rh(2) C(23) 37.0(10) . . . . yes
C(12) C(13) Rh(2) C(24) -169(2) . . . . yes
C(12) C(13) C(14) C(15) -1.8(10) . . . . yes
C(12) C(13) C(14) C(19) -176.0(9) . . . . yes
C(13) Rh(2) Rh(1) C(21) -32.2(8) . . . . yes
C(13) Rh(2) Rh(1) C(22) 166.4(8) . . . . yes
C(13) Rh(2) Rh(1) C(23) -61(1) . . . . yes
C(13) Rh(2) Rh(1) C(24) 122(2) . . . . yes
C(13) Rh(2) S(1) C(24) 148(2) . . . . yes
C(13) Rh(2) S(1) C(25) -58.9(4) . . . . yes
C(13) Rh(2) S(2) C(21) -112.8(5) . . . . yes
C(13) Rh(2) S(2) C(25) 89.5(5) . . . . yes
C(13) Rh(2) C(11) C(15) -79.3(5) . . . . yes
C(13) Rh(2) C(11) C(16) 158.8(10) . . . . yes
C(13) Rh(2) C(12) C(17) 120.7(10) . . . . yes
C(13) Rh(2) C(14) C(15) 116.4(7) . . . . yes
C(13) Rh(2) C(14) C(19) -120(1) . . . . yes
C(13) Rh(2) C(15) C(14) -37.8(5) . . . . yes
C(13) Rh(2) C(15) C(20) -159(1) . . . . yes
C(13) Rh(2) C(21) C(23) -91(1) . . . . yes
C(13) Rh(2) C(22) C(24) -115(2) . . . . yes
C(13) Rh(2) C(23) C(21) 98(1) . . . . yes
C(13) Rh(2) C(24) C(22) 116(2) . . . . yes
C(13) C(12) Rh(2) C(14) 37.9(5) . . . . yes
C(13) C(12) Rh(2) C(15) 81.1(6) . . . . yes
C(13) C(12) Rh(2) C(21) -124.1(5) . . . . yes
C(13) C(12) Rh(2) C(22) 123.1(6) . . . . yes
C(13) C(12) Rh(2) C(23) -145.5(9) . . . . yes
C(13) C(12) Rh(2) C(24) 112(13) . . . . yes
C(13) C(12) C(11) C(15) 3.6(10) . . . . yes
C(13) C(12) C(11) C(16) 176.6(9) . . . . yes
C(13) C(14) Rh(2) C(15) -116.4(7) . . . . yes
C(13) C(14) Rh(2) C(21) 1.2(10) . . . . yes
C(13) C(14) Rh(2) C(22) -175.3(5) . . . . yes
C(13) C(14) Rh(2) C(23) -42(1) . . . . yes
C(13) C(14) Rh(2) C(24) 149(1) . . . . yes
C(13) C(14) C(15) C(20) -174(1) . . . . yes
C(14) Rh(2) Rh(1) C(21) -164.7(7) . . . . yes
C(14) Rh(2) Rh(1) C(22) 33.9(7) . . . . yes
C(14) Rh(2) Rh(1) C(23) 166(1) . . . . yes
C(14) Rh(2) Rh(1) C(24) -10(1) . . . . yes
C(14) Rh(2) S(1) C(24) 108(2) . . . . yes
C(14) Rh(2) S(1) C(25) -98.8(4) . . . . yes
C(14) Rh(2) S(2) C(21) -142.3(5) . . . . yes
C(14) Rh(2) S(2) C(25) 60.0(6) . . . . yes
C(14) Rh(2) C(11) C(15) -37.2(5) . . . . yes
C(14) Rh(2) C(11) C(16) -159.1(10) . . . . yes
C(14) Rh(2) C(12) C(17) 158.6(9) . . . . yes
C(14) Rh(2) C(13) C(18) 120(1) . . . . yes
C(14) Rh(2) C(15) C(20) -121(1) . . . . yes
C(14) Rh(2) C(21) C(23) -92(1) . . . . yes
C(14) Rh(2) C(22) C(24) -110(2) . . . . yes
C(14) Rh(2) C(23) C(21) 125(1) . . . . yes
C(14) Rh(2) C(24) C(22) 83(2) . . . . yes
C(14) C(13) Rh(2) C(15) 38.2(5) . . . . yes
C(14) C(13) Rh(2) C(21) -179.4(5) . . . . yes
C(14) C(13) Rh(2) C(22) 7.9(8) . . . . yes
C(14) C(13) Rh(2) C(23) 153.7(9) . . . . yes
C(14) C(13) Rh(2) C(24) -53(2) . . . . yes
C(14) C(13) C(12) C(17) 174.8(9) . . . . yes
C(14) C(15) Rh(2) C(21) -128.8(7) . . . . yes
C(14) C(15) Rh(2) C(22) 125.7(6) . . . . yes
C(14) C(15) Rh(2) C(23) -137.1(9) . . . . yes
C(14) C(15) Rh(2) C(24) 104(1) . . . . yes
C(14) C(15) C(11) C(16) -177.7(9) . . . . yes
C(15) Rh(2) Rh(1) C(21) 133.6(5) . . . . yes
C(15) Rh(2) Rh(1) C(22) -27.7(5) . . . . yes
C(15) Rh(2) Rh(1) C(23) 104.4(9) . . . . yes
C(15) Rh(2) Rh(1) C(24) -71(1) . . . . yes
C(15) Rh(2) S(1) C(24) 73(2) . . . . yes
C(15) Rh(2) S(1) C(25) -134.2(4) . . . . yes
C(15) Rh(2) S(2) C(21) -118(1) . . . . yes
C(15) Rh(2) S(2) C(25) 83(1) . . . . yes
C(15) Rh(2) C(11) C(16) -121(1) . . . . yes
C(15) Rh(2) C(12) C(17) -158.2(9) . . . . yes
C(15) Rh(2) C(13) C(18) 158.8(9) . . . . yes
C(15) Rh(2) C(14) C(19) 122(1) . . . . yes
C(15) Rh(2) C(21) C(23) -17(1) . . . . yes
C(15) Rh(2) C(22) C(24) -141(2) . . . . yes
C(15) Rh(2) C(23) C(21) 168(1) . . . . yes
C(15) Rh(2) C(24) C(22) 42(2) . . . . yes
C(15) C(11) Rh(2) C(21) 173.7(5) . . . . yes
C(15) C(11) Rh(2) C(22) 67.1(5) . . . . yes
C(15) C(11) Rh(2) C(23) 163.8(8) . . . . yes
C(15) C(11) Rh(2) C(24) 63(2) . . . . yes
C(15) C(11) C(12) C(17) -172.3(9) . . . . yes
C(15) C(14) Rh(2) C(21) 117.6(8) . . . . yes
C(15) C(14) Rh(2) C(22) -58.9(6) . . . . yes
C(15) C(14) Rh(2) C(23) 73(1) . . . . yes
C(15) C(14) Rh(2) C(24) -94(1) . . . . yes
C(15) C(14) C(13) C(18) 173.5(8) . . . . yes
C(16) C(11) Rh(2) C(21) 51.8(9) . . . . yes
C(16) C(11) Rh(2) C(22) -54.8(9) . . . . yes
C(16) C(11) Rh(2) C(23) 41(1) . . . . yes
C(16) C(11) Rh(2) C(24) -58(2) . . . . yes
C(16) C(11) C(12) C(17) 0(1) . . . . yes
C(16) C(11) C(15) C(20) 0(1) . . . . yes
C(17) C(12) Rh(2) C(21) -3.5(8) . . . . yes
C(17) C(12) Rh(2) C(22) -116.2(8) . . . . yes
C(17) C(12) Rh(2) C(23) -24(1) . . . . yes
C(17) C(12) Rh(2) C(24) -126(13) . . . . yes
C(17) C(12) C(13) C(18) 0(1) . . . . yes
C(18) C(13) Rh(2) C(21) -58.8(9) . . . . yes
C(18) C(13) Rh(2) C(22) 128.5(9) . . . . yes
C(18) C(13) Rh(2) C(23) -85(1) . . . . yes
C(18) C(13) Rh(2) C(24) 67(2) . . . . yes
C(18) C(13) C(14) C(19) 0(1) . . . . yes
C(19) C(14) Rh(2) C(21) -119(1) . . . . yes
C(19) C(14) Rh(2) C(22) 63.9(10) . . . . yes
C(19) C(14) Rh(2) C(23) -163(1) . . . . yes
C(19) C(14) Rh(2) C(24) 28(1) . . . . yes
C(19) C(14) C(15) C(20) 0(1) . . . . yes
C(20) C(15) Rh(2) C(21) 109(1) . . . . yes
C(20) C(15) Rh(2) C(22) 4(1) . . . . yes
C(20) C(15) Rh(2) C(23) 101(1) . . . . yes
C(20) C(15) Rh(2) C(24) -17(1) . . . . yes
C(21) Rh(1) Rh(2) C(22) 161.3(5) . . . . yes
C(21) Rh(1) Rh(2) C(23) 29.2(9) . . . . yes
C(21) Rh(1) Rh(2) C(24) -154(1) . . . . yes
C(21) Rh(1) S(1) C(24) 98(1) . . . . yes
C(21) Rh(1) S(1) C(25) -61.4(4) . . . . yes
C(21) Rh(1) S(2) C(25) 167.9(9) . . . . yes
C(21) Rh(1) C(22) C(24) -70(2) . . . . yes
C(21) Rh(1) C(24) C(22) 111(1) . . . . yes
C(21) Rh(2) Rh(1) C(22) -161.3(5) . . . . yes
C(21) Rh(2) Rh(1) C(23) -29.2(9) . . . . yes
C(21) Rh(2) Rh(1) C(24) 154(1) . . . . yes
C(21) Rh(2) S(1) C(24) -100(2) . . . . yes
C(21) Rh(2) S(1) C(25) 52.6(4) . . . . yes
C(21) Rh(2) S(2) C(25) -157.7(8) . . . . yes
C(21) Rh(2) C(22) C(24) 71(2) . . . . yes
C(21) Rh(2) C(24) C(22) -111(2) . . . . yes
C(21) S(2) Rh(1) C(22) -84.8(6) . . . . yes
C(21) S(2) Rh(1) C(23) 2(1) . . . . yes
C(21) S(2) Rh(1) C(24) -101(1) . . . . yes
C(21) S(2) Rh(2) C(22) 85.6(6) . . . . yes
C(21) S(2) Rh(2) C(23) -4.2(9) . . . . yes
C(21) S(2) Rh(2) C(24) 102(1) . . . . yes
C(21) S(2) S(1) C(24) 0(1) . . . . yes
C(21) S(2) S(1) C(25) 173.4(7) . . . . yes
C(21) S(2) C(25) C(26) -120(1) . . . . yes
C(21) C(23) Rh(1) C(22) 102(1) . . . . yes
C(21) C(23) Rh(1) C(24) 68(2) . . . . yes
C(21) C(23) Rh(2) C(22) -99(1) . . . . yes
C(21) C(23) Rh(2) C(24) -65(2) . . . . yes
C(22) Rh(1) Rh(2) C(23) -132.1(9) . . . . yes
C(22) Rh(1) Rh(2) C(24) 43(1) . . . . yes
C(22) Rh(1) S(1) C(24) -5(1) . . . . yes
C(22) Rh(1) S(1) C(25) -165.3(4) . . . . yes
C(22) Rh(1) S(2) C(25) 83.1(6) . . . . yes
C(22) Rh(1) C(21) C(23) -80(2) . . . . yes
C(22) Rh(2) Rh(1) C(23) 132.1(9) . . . . yes
C(22) Rh(2) Rh(1) C(24) -43(1) . . . . yes
C(22) Rh(2) S(1) C(24) 4(2) . . . . yes
C(22) Rh(2) S(1) C(25) 157.2(4) . . . . yes
C(22) Rh(2) S(2) C(25) -72.1(5) . . . . yes
C(22) Rh(2) C(21) C(23) 84(1) . . . . yes
C(22) C(24) Rh(1) C(23) 89(2) . . . . yes
C(22) C(24) Rh(2) C(23) -88(2) . . . . yes
C(22) C(24) S(1) C(25) 164(14) . . . . yes
C(23) Rh(1) Rh(2) C(24) 176(2) . . . . yes
C(23) Rh(1) S(1) C(24) 86(2) . . . . yes
C(23) Rh(1) S(1) C(25) -72.9(8) . . . . yes
C(23) Rh(1) S(2) C(25) 170(1) . . . . yes
C(23) Rh(1) C(22) C(24) -94(2) . . . . yes
C(23) Rh(2) Rh(1) C(24) -176(2) . . . . yes
C(23) Rh(2) S(1) C(24) -89(2) . . . . yes
C(23) Rh(2) S(1) C(25) 63.5(8) . . . . yes
C(23) Rh(2) S(2) C(25) -161.9(9) . . . . yes
C(23) Rh(2) C(22) C(24) 96(2) . . . . yes
C(23) C(21) Rh(1) C(24) -112(2) . . . . yes
C(23) C(21) Rh(2) C(24) 115(2) . . . . yes
C(23) C(21) S(2) C(25) -177(9) . . . . yes
C(24) Rh(1) S(1) C(25) -159(1) . . . . yes
C(24) Rh(1) S(2) C(25) 66(1) . . . . yes
C(24) Rh(2) S(1) C(25) 152(2) . . . . yes
C(24) Rh(2) S(2) C(25) -55(1) . . . . yes
C(24) S(1) S(2) C(25) -174(1) . . . . yes
C(24) S(1) C(25) C(26) 117(2) . . . . yes
C(25) C(26) C(27) C(28) -179.4(8) . . . . yes
C(25) C(26) C(28) C(27) 179.4(8) . . 2_565 2_565 yes
C(29) C(30) C(31) C(32) 0(1) . . . . yes
C(29) C(34) C(33) C(32) 1(1) . . . . yes
C(29) B(1) C(35) C(36) 17(1) . . . . yes
C(29) B(1) C(35) C(40) -167.1(7) . . . . yes
C(29) B(1) C(41) C(42) 102.8(8) . . . . yes
C(29) B(1) C(41) C(46) -72.4(9) . . . . yes
C(29) B(1) C(47) C(48) -39(1) . . . . yes
C(29) B(1) C(47) C(52) 146.5(8) . . . . yes
C(30) C(29) C(34) C(33) -2(1) . . . . yes
C(30) C(29) B(1) C(35) 43.6(9) . . . . yes
C(30) C(29) B(1) C(41) -79.2(9) . . . . yes
C(30) C(29) B(1) C(47) 160.3(7) . . . . yes
C(30) C(31) C(32) C(33) -1(1) . . . . yes
C(31) C(30) C(29) C(34) 1(1) . . . . yes
C(31) C(30) C(29) B(1) 175.0(8) . . . . yes
C(31) C(32) C(33) C(34) 0(1) . . . . yes
C(33) C(34) C(29) B(1) -175.5(8) . . . . yes
C(34) C(29) B(1) C(35) -143.4(7) . . . . yes
C(34) C(29) B(1) C(41) 93.7(8) . . . . yes
C(34) C(29) B(1) C(47) -26(1) . . . . yes
C(35) C(36) C(37) C(38) 0(1) . . . . yes
C(35) C(40) C(39) C(38) 0(1) . . . . yes
C(35) B(1) C(41) C(42) -20(1) . . . . yes
C(35) B(1) C(41) C(46) 164.5(7) . . . . yes
C(35) B(1) C(47) C(48) 83.2(9) . . . . yes
C(35) B(1) C(47) C(52) -90.9(9) . . . . yes
C(36) C(35) C(40) C(39) -1(1) . . . . yes
C(36) C(35) B(1) C(41) 135.9(8) . . . . yes
C(36) C(35) B(1) C(47) -105.0(8) . . . . yes
C(36) C(37) C(38) C(39) 0(1) . . . . yes
C(37) C(36) C(35) C(40) 1(1) . . . . yes
C(37) C(36) C(35) B(1) 176.3(8) . . . . yes
C(37) C(38) C(39) C(40) 0(1) . . . . yes
C(39) C(40) C(35) B(1) -176.6(8) . . . . yes
C(40) C(35) B(1) C(41) -49(1) . . . . yes
C(40) C(35) B(1) C(47) 70.1(8) . . . . yes
C(41) C(42) C(43) C(44) 1(1) . . . . yes
C(41) C(46) C(45) C(44) -1(1) . . . . yes
C(41) B(1) C(47) C(48) -156.2(7) . . . . yes
C(41) B(1) C(47) C(52) 29(1) . . . . yes
C(42) C(41) C(46) C(45) 1(1) . . . . yes
C(42) C(41) B(1) C(47) -134.9(8) . . . . yes
C(42) C(43) C(44) C(45) 0(1) . . . . yes
C(43) C(42) C(41) C(46) -1(1) . . . . yes
C(43) C(42) C(41) B(1) -177.0(8) . . . . yes
C(43) C(44) C(45) C(46) 0(1) . . . . yes
C(45) C(46) C(41) B(1) 177.2(8) . . . . yes
C(46) C(41) B(1) C(47) 49.9(10) . . . . yes
C(47) C(48) C(49) C(50) 0(1) . . . . yes
C(47) C(52) C(51) C(50) 2(1) . . . . yes
C(48) C(47) C(52) C(51) -1(1) . . . . yes
C(48) C(49) C(50) C(51) 0(1) . . . . yes
C(49) C(48) C(47) C(52) 0(1) . . . . yes
C(49) C(48) C(47) B(1) -174.6(9) . . . . yes
C(49) C(50) C(51) C(52) -1(1) . . . . yes
C(51) C(52) C(47) B(1) 173.1(9) . . . . yes
C(51) C(52) C(47) B(1) 173.1(9) . . . . yes
